data_7720694
loop_
_publ_author_name
'Bairagi, Subhash'
'Chatterjee, Debipada'
'Patel, Deepak Kumar'
'Acharya, Swetashree'
'Ghosh, Sundargopal'

_publ_section_title
;
 A 14-vertex bud-shaped [(Cp*Ti)<sub>2</sub>B<sub>12</sub>H<sub>18</sub>]
 cluster.
;
_journal_issue 14
_journal_name_full 'Dalton transactions (Cambridge, England : 2003)'
_journal_page_first 5437
_journal_page_last 5442
_journal_paper_doi 10.1039/d5dt03098f
_journal_volume 55
_journal_year 2026
_chemical_formula_sum 'C20 H48 B14 O S Ti2'
_chemical_formula_weight 583.78
_space_group_crystal_system monoclinic
_space_group_IT_number 14
_space_group_name_Hall '-P 2ybc'
_space_group_name_H-M_alt 'P 1 21/c 1'
_atom_sites_solution_hydrogens mixed
_audit_creation_method SHELXL-2019/3
_audit_update_record
;
2025-09-12 deposited with the CCDC.	2026-03-12 downloaded from the CCDC.
;
_cell_angle_alpha 90
_cell_angle_beta 117.496(2)
_cell_angle_gamma 90
_cell_formula_units_Z 8
_cell_length_a 18.9743(11)
_cell_length_b 19.9731(12)
_cell_length_c 18.6090(12)
_cell_measurement_reflns_used 9224
_cell_measurement_temperature 150(2)
_cell_measurement_theta_max 24.9
_cell_measurement_theta_min 2.8
_cell_volume 6255.7(7)
_computing_cell_refinement 'APEX2/SAINT (Bruker, 2016)'
_computing_data_collection 'APEX2 (Bruker, 2016)'
_computing_data_reduction 'SAINT/XPREP (Bruker, 2016)'
_computing_molecular_graphics 'ORTEP3 (Farrugia, 1997) and Mercury (Bruno et al., 2002)'
_computing_publication_material 'SHELXL-2018/3 (Sheldrick, 2018)'
_computing_structure_refinement 'SHELXL-2018/3 (Sheldrick, 2018)'
_computing_structure_solution 'SHELXT-2014/5 (Sheldrick, 2014)'
_diffrn_ambient_temperature 150(2)
_diffrn_measured_fraction_theta_full 0.999
_diffrn_measured_fraction_theta_max 0.998
_diffrn_measurement_device_type 'Bruker Kappa Apex2 CCD'
_diffrn_measurement_method '\w and \f scan'
_diffrn_radiation_type MoK\a
_diffrn_radiation_wavelength 0.71073
_diffrn_reflns_av_R_equivalents 0.1781
_diffrn_reflns_av_unetI/netI 0.0650
_diffrn_reflns_Laue_measured_fraction_full 0.999
_diffrn_reflns_Laue_measured_fraction_max 0.998
_diffrn_reflns_limit_h_max 25
_diffrn_reflns_limit_h_min -25
_diffrn_reflns_limit_k_max 26
_diffrn_reflns_limit_k_min -26
_diffrn_reflns_limit_l_max 24
_diffrn_reflns_limit_l_min -24
_diffrn_reflns_number 351087
_diffrn_reflns_point_group_measured_fraction_full 0.999
_diffrn_reflns_point_group_measured_fraction_max 0.998
_diffrn_reflns_theta_full 25.242
_diffrn_reflns_theta_max 28.322
_diffrn_reflns_theta_min 2.039
_diffrn_source 'Sealed tube'
_exptl_absorpt_coefficient_mu 0.593
_exptl_absorpt_correction_T_max 0.86
_exptl_absorpt_correction_T_min 0.74
_exptl_absorpt_correction_type multi-scan
_exptl_absorpt_process_details 'SADABS (Bruker, 2016)'
_exptl_crystal_colour brown
_exptl_crystal_density_diffrn 1.240
_exptl_crystal_description block
_exptl_crystal_F_000 2448
_exptl_crystal_size_max 0.200
_exptl_crystal_size_mid 0.150
_exptl_crystal_size_min 0.110
_refine_diff_density_max 0.929
_refine_diff_density_min -0.750
_refine_diff_density_rms 0.074
_refine_ls_extinction_method none
_refine_ls_goodness_of_fit_ref 1.024
_refine_ls_hydrogen_treatment mixed
_refine_ls_matrix_type full
_refine_ls_number_parameters 1153
_refine_ls_number_reflns 15558
_refine_ls_number_restraints 4334
_refine_ls_restrained_S_all 0.932
_refine_ls_R_factor_all 0.1233
_refine_ls_R_factor_gt 0.0657
_refine_ls_shift/su_max 0.001
_refine_ls_shift/su_mean 0.000
_refine_ls_structure_factor_coef Fsqd
_refine_ls_weighting_details 'w=1/[\s^2^(Fo^2^)+(0.0759P)^2^+8.1518P] where P=(Fo^2^+2Fc^2^)/3'
_refine_ls_weighting_scheme calc
_refine_ls_wR_factor_gt 0.1546
_refine_ls_wR_factor_ref 0.1887
_reflns_Friedel_coverage 0.000
_reflns_number_gt 9407
_reflns_number_total 15558
_reflns_threshold_expression 'I > 2\s(I)'
_cod_data_source_file d5dt03098f2.cif
_cod_data_source_block DGBN2
_cod_depositor_comments 'Adding full bibliography for 7720692--7720694.cif.'
_cod_original_sg_symbol_H-M 'P 21/c'
_cod_database_code 7720694
_shelx_shelxl_version_number 2019/3
_shelx_space_group_comment
;
The symmetry employed for this shelxl refinement is uniquely defined
by the following loop, which should always be used as a source of
symmetry information in preference to the above space-group names.
They are only intended as comments.
;
_shelx_estimated_absorpt_t_min 0.891
_shelx_estimated_absorpt_t_max 0.938

loop_
_space_group_symop_operation_xyz
'x, y, z'
'-x, y+1/2, -z+1/2'
'-x, -y, -z'
'x, -y-1/2, z-1/2'

loop_
_atom_site_label
_atom_site_type_symbol
_atom_site_fract_x
_atom_site_fract_y
_atom_site_fract_z
_atom_site_U_iso_or_equiv
_atom_site_adp_type
_atom_site_occupancy
_atom_site_site_symmetry_order
_atom_site_calc_flag
_atom_site_refinement_flags_posn
_atom_site_refinement_flags_adp
_atom_site_refinement_flags_occupancy
_atom_site_disorder_assembly
_atom_site_disorder_group
C1 C 0.7613(2) 0.3148(2) 0.6788(3) 0.0567(11) Uani 1 1 d . U . . .
C2 C 0.7946(2) 0.3275(2) 0.7622(3) 0.0505(10) Uani 1 1 d . U . . .
C3 C 0.8177(2) 0.3959(2) 0.7756(3) 0.0497(10) Uani 1 1 d . U . . .
C4 C 0.7994(2) 0.4245(2) 0.7008(3) 0.0533(10) Uani 1 1 d . U . . .
C5 C 0.7654(2) 0.3754(3) 0.6408(3) 0.0582(12) Uani 1 1 d . U . . .
C6 C 0.7267(3) 0.2491(3) 0.6392(4) 0.0909(19) Uani 1 1 d . U . . .
H6A H 0.707356 0.252922 0.580626 0.136 Uiso 1 1 calc R U . . .
H6B H 0.767701 0.214339 0.661012 0.136 Uiso 1 1 calc R U . . .
H6C H 0.682526 0.237203 0.650218 0.136 Uiso 1 1 calc R U . . .
C7 C 0.8006(3) 0.2776(3) 0.8246(3) 0.0788(16) Uani 1 1 d . U . . .
H7A H 0.747625 0.269334 0.819685 0.118 Uiso 1 1 calc R U . . .
H7B H 0.835427 0.295255 0.878773 0.118 Uiso 1 1 calc R U . . .
H7C H 0.822638 0.235660 0.816445 0.118 Uiso 1 1 calc R U . . .
C8 C 0.8399(3) 0.4346(3) 0.8521(3) 0.0756(15) Uani 1 1 d . U . . .
H8A H 0.874721 0.471965 0.855184 0.113 Uiso 1 1 calc R U . . .
H8B H 0.867793 0.405125 0.898930 0.113 Uiso 1 1 calc R U . . .
H8C H 0.791735 0.452139 0.852302 0.113 Uiso 1 1 calc R U . . .
C9 C 0.8065(3) 0.4973(3) 0.6847(4) 0.0845(17) Uani 1 1 d . U . . .
H9A H 0.754382 0.518797 0.664664 0.127 Uiso 1 1 calc R U . . .
H9B H 0.825269 0.501333 0.643872 0.127 Uiso 1 1 calc R U . . .
H9C H 0.844317 0.519087 0.734910 0.127 Uiso 1 1 calc R U . . .
C10 C 0.7302(3) 0.3877(4) 0.5517(3) 0.101(2) Uani 1 1 d . U . . .
H10A H 0.678797 0.410199 0.532883 0.151 Uiso 1 1 calc R U . . .
H10B H 0.722728 0.344966 0.523318 0.151 Uiso 1 1 calc R U . . .
H10C H 0.766117 0.416200 0.540572 0.151 Uiso 1 1 calc R U . . .
C11 C 0.9838(2) 0.13162(19) 0.6521(2) 0.0445(9) Uani 1 1 d . U . . .
C12 C 0.9622(2) 0.12376(18) 0.7149(2) 0.0436(9) Uani 1 1 d . U . . .
C13 C 1.0302(3) 0.13927(19) 0.7895(2) 0.0484(9) Uani 1 1 d . U . . .
C14 C 1.0927(2) 0.1563(2) 0.7710(3) 0.0483(9) Uani 1 1 d . U . . .
C15 C 1.0648(2) 0.14997(19) 0.6872(2) 0.0465(9) Uani 1 1 d . U . . .
C16 C 0.9304(3) 0.1168(2) 0.5641(3) 0.0600(11) Uani 1 1 d . U . . .
H16A H 0.877149 0.105369 0.556566 0.090 Uiso 1 1 calc R U . . .
H16B H 0.927149 0.156285 0.531481 0.090 Uiso 1 1 calc R U . . .
H16C H 0.951982 0.079020 0.546908 0.090 Uiso 1 1 calc R U . . .
C17 C 0.8842(3) 0.1012(2) 0.7070(3) 0.0575(11) Uani 1 1 d . U . . .
H17A H 0.888513 0.054651 0.725298 0.086 Uiso 1 1 calc R U . . .
H17B H 0.843839 0.104272 0.650170 0.086 Uiso 1 1 calc R U . . .
H17C H 0.868866 0.129722 0.740291 0.086 Uiso 1 1 calc R U . . .
C18 C 1.0321(3) 0.1355(2) 0.8708(3) 0.0648(12) Uani 1 1 d . U . . .
H18A H 0.982907 0.154267 0.867212 0.097 Uiso 1 1 calc R U . . .
H18B H 1.077635 0.161031 0.910284 0.097 Uiso 1 1 calc R U . . .
H18C H 1.037138 0.088596 0.888075 0.097 Uiso 1 1 calc R U . . .
C19 C 1.1765(3) 0.1747(2) 0.8321(3) 0.0663(13) Uani 1 1 d . U . . .
H19A H 1.209610 0.134293 0.848261 0.099 Uiso 1 1 calc R U . . .
H19B H 1.175997 0.194829 0.879870 0.099 Uiso 1 1 calc R U . . .
H19C H 1.198363 0.206798 0.807807 0.099 Uiso 1 1 calc R U . . .
C20 C 1.1139(3) 0.1542(2) 0.6429(3) 0.0631(12) Uani 1 1 d . U . . .
H20A H 1.157271 0.186205 0.670413 0.095 Uiso 1 1 calc R U . . .
H20B H 1.080333 0.169023 0.587151 0.095 Uiso 1 1 calc R U . . .
H20C H 1.136025 0.109948 0.642318 0.095 Uiso 1 1 calc R U . . .
B1 B 0.9864(3) 0.2826(3) 0.5837(3) 0.0502(11) Uani 1 1 d . U . . .
B2 B 0.9214(3) 0.3539(3) 0.5288(3) 0.0518(11) Uani 1 1 d D U . . .
B3 B 0.9705(3) 0.4309(3) 0.5859(3) 0.0528(11) Uani 1 1 d D U . . .
B4 B 0.9755(3) 0.4290(2) 0.6901(3) 0.0437(10) Uani 1 1 d D U . . .
B5 B 1.0332(2) 0.3545(2) 0.7360(3) 0.0387(9) Uani 1 1 d . U . . .
B6 B 1.0656(3) 0.3148(2) 0.6712(3) 0.0450(10) Uani 1 1 d . U . . .
B7 B 1.0262(3) 0.3613(3) 0.5792(3) 0.0500(11) Uani 1 1 d . U . . .
B8 B 1.0543(3) 0.4035(2) 0.6711(3) 0.0465(10) Uani 1 1 d . U . . .
B9 B 1.0413(2) 0.3207(2) 0.8237(3) 0.0401(9) Uani 1 1 d . U . . .
B10 B 1.1241(3) 0.3688(2) 0.8395(3) 0.0463(10) Uani 1 1 d D U . . .
B11 B 1.1293(3) 0.4360(3) 0.9043(3) 0.0494(11) Uani 1 1 d D U . . .
B12 B 1.0486(3) 0.4259(2) 0.9264(3) 0.0484(10) Uani 1 1 d D U . . .
B13 B 1.1018(2) 0.3580(2) 0.9219(3) 0.0419(9) Uani 1 1 d . U . . .
B14 B 0.9960(2) 0.3528(2) 0.8760(3) 0.0408(9) Uani 1 1 d D U . . .
O1 O 0.91028(13) 0.24943(12) 0.73809(14) 0.0377(5) Uani 1 1 d . U . . .
S1 S 0.88352(5) 0.29115(5) 0.58405(6) 0.0430(2) Uani 1 1 d . U . . .
Ti1 Ti 0.99386(4) 0.23881(3) 0.71395(4) 0.03581(16) Uani 1 1 d . U . . .
Ti2 Ti 0.89865(3) 0.34011(3) 0.72416(4) 0.03460(15) Uani 1 1 d . U . . .
H1 H 0.986(2) 0.242(2) 0.539(3) 0.061(12) Uiso 1 1 d . . . . .
H2 H 0.889(2) 0.354(2) 0.463(3) 0.058(12) Uiso 1 1 d . . . . .
H3 H 0.970(3) 0.479(2) 0.553(3) 0.067(13) Uiso 1 1 d . . . . .
H4 H 0.988(2) 0.477(2) 0.729(2) 0.052(11) Uiso 1 1 d . . . . .
H6 H 1.126(2) 0.2911(18) 0.693(2) 0.040(10) Uiso 1 1 d . . . . .
H7 H 1.062(2) 0.3645(19) 0.546(2) 0.051(11) Uiso 1 1 d . . . . .
H8 H 1.106(2) 0.438(2) 0.697(2) 0.051(11) Uiso 1 1 d . . . . .
H9 H 1.058(2) 0.264(2) 0.835(2) 0.056(12) Uiso 1 1 d . . . . .
H10 H 1.180(2) 0.351(2) 0.846(3) 0.060(12) Uiso 1 1 d . . . . .
H11 H 1.185(3) 0.468(2) 0.947(3) 0.068(13) Uiso 1 1 d . . . . .
H12 H 1.043(2) 0.4541(19) 0.980(2) 0.052(11) Uiso 1 1 d . . . . .
H13 H 1.139(3) 0.328(2) 0.969(3) 0.068(13) Uiso 1 1 d . . . . .
H14 H 0.959(2) 0.3294(18) 0.900(2) 0.043(10) Uiso 1 1 d . . . . .
H4A H 0.9124(12) 0.4105(16) 0.6638(19) 0.035(7) Uiso 1 1 d D U . . .
H12A H 1.0682(14) 0.4615(14) 0.888(2) 0.051(7) Uiso 1 1 d D U . . .
H32 H 0.9084(13) 0.4042(13) 0.554(2) 0.065(7) Uiso 1 1 d D U . . .
H11A H 1.110(2) 0.4265(10) 0.8351(12) 0.054(7) Uiso 1 1 d D U . . .
H14A H 0.9871(16) 0.4111(10) 0.8693(19) 0.077(14) Uiso 1 1 d D . . . .
C21 C 0.4813(5) 0.3693(5) 0.1781(5) 0.0447(19) Uani 0.5588(19) 1 d D U P A 1
C22 C 0.4021(5) 0.3888(5) 0.1599(5) 0.051(2) Uani 0.5588(19) 1 d D U P A 1
C23 C 0.3993(5) 0.3936(5) 0.2328(7) 0.048(2) Uani 0.5588(19) 1 d D U P A 1
C24 C 0.4741(5) 0.3768(5) 0.2964(4) 0.0408(19) Uani 0.5588(19) 1 d D U P A 1
C25 C 0.5254(4) 0.3617(5) 0.2630(5) 0.0373(18) Uani 0.5588(19) 1 d D U P A 1
C26 C 0.5102(6) 0.3578(5) 0.1169(5) 0.077(3) Uani 0.5588(19) 1 d D U P A 1
H26A H 0.566039 0.371456 0.139536 0.116 Uiso 0.5588(19) 1 calc R U P A 1
H26B H 0.478249 0.384313 0.068201 0.116 Uiso 0.5588(19) 1 calc R U P A 1
H26C H 0.505414 0.310225 0.102636 0.116 Uiso 0.5588(19) 1 calc R U P A 1
C27 C 0.3305(5) 0.3895(6) 0.0768(6) 0.104(4) Uani 0.5588(19) 1 d D U P A 1
H27A H 0.322350 0.344678 0.052916 0.157 Uiso 0.5588(19) 1 calc R U P A 1
H27B H 0.339575 0.421441 0.041920 0.157 Uiso 0.5588(19) 1 calc R U P A 1
H27C H 0.283244 0.402939 0.081776 0.157 Uiso 0.5588(19) 1 calc R U P A 1
C28 C 0.3259(5) 0.4077(5) 0.2439(6) 0.084(3) Uani 0.5588(19) 1 d D U P A 1
H28A H 0.291859 0.440040 0.203036 0.126 Uiso 0.5588(19) 1 calc R U P A 1
H28B H 0.342294 0.426075 0.298123 0.126 Uiso 0.5588(19) 1 calc R U P A 1
H28C H 0.296497 0.365937 0.237658 0.126 Uiso 0.5588(19) 1 calc R U P A 1
C29 C 0.4941(5) 0.3665(5) 0.3841(5) 0.069(2) Uani 0.5588(19) 1 d D U P A 1
H29A H 0.477714 0.321466 0.391206 0.103 Uiso 0.5588(19) 1 calc R U P A 1
H29B H 0.466132 0.399870 0.400051 0.103 Uiso 0.5588(19) 1 calc R U P A 1
H29C H 0.551550 0.371407 0.418040 0.103 Uiso 0.5588(19) 1 calc R U P A 1
C30 C 0.6103(4) 0.3397(4) 0.3060(5) 0.059(2) Uani 0.5588(19) 1 d D U P A 1
H30A H 0.632394 0.350369 0.363809 0.088 Uiso 0.5588(19) 1 calc R U P A 1
H30B H 0.640780 0.363109 0.283192 0.088 Uiso 0.5588(19) 1 calc R U P A 1
H30C H 0.613363 0.291319 0.299330 0.088 Uiso 0.5588(19) 1 calc R U P A 1
C31 C 0.7386(5) 0.5341(4) 0.2901(5) 0.0478(19) Uani 0.5588(19) 1 d D U P A 1
C32 C 0.7566(5) 0.5728(4) 0.3583(5) 0.0518(18) Uani 0.5588(19) 1 d D U P A 1
C33 C 0.7332(6) 0.6392(4) 0.3338(5) 0.044(2) Uani 0.5588(19) 1 d D U P A 1
C34 C 0.6955(5) 0.6405(4) 0.2486(5) 0.0481(19) Uani 0.5588(19) 1 d D U P A 1
C35 C 0.6998(9) 0.5759(5) 0.2210(5) 0.050(2) Uani 0.5588(19) 1 d D U P A 1
C36 C 0.7610(5) 0.4608(4) 0.2922(6) 0.089(3) Uani 0.5588(19) 1 d D U P A 1
H36A H 0.818925 0.456711 0.316074 0.133 Uiso 0.5588(19) 1 calc R U P A 1
H36B H 0.736576 0.442834 0.236979 0.133 Uiso 0.5588(19) 1 calc R U P A 1
H36C H 0.742030 0.435492 0.325040 0.133 Uiso 0.5588(19) 1 calc R U P A 1
C37 C 0.8069(4) 0.5478(4) 0.4465(5) 0.077(3) Uani 0.5588(19) 1 d D U P A 1
H37A H 0.784399 0.505836 0.454165 0.116 Uiso 0.5588(19) 1 calc R U P A 1
H37B H 0.806263 0.581572 0.484377 0.116 Uiso 0.5588(19) 1 calc R U P A 1
H37C H 0.861691 0.540130 0.456583 0.116 Uiso 0.5588(19) 1 calc R U P A 1
C38 C 0.7524(5) 0.6968(4) 0.3910(5) 0.077(3) Uani 0.5588(19) 1 d D U P A 1
H38A H 0.755287 0.681141 0.442252 0.115 Uiso 0.5588(19) 1 calc R U P A 1
H38B H 0.710855 0.730931 0.367253 0.115 Uiso 0.5588(19) 1 calc R U P A 1
H38C H 0.803656 0.716049 0.401161 0.115 Uiso 0.5588(19) 1 calc R U P A 1
C39 C 0.6630(5) 0.7013(4) 0.1984(6) 0.093(3) Uani 0.5588(19) 1 d D U P A 1
H39A H 0.705789 0.724897 0.193343 0.139 Uiso 0.5588(19) 1 calc R U P A 1
H39B H 0.640036 0.730736 0.224193 0.139 Uiso 0.5588(19) 1 calc R U P A 1
H39C H 0.621776 0.688394 0.144481 0.139 Uiso 0.5588(19) 1 calc R U P A 1
C40 C 0.6737(5) 0.5533(5) 0.1369(5) 0.089(3) Uani 0.5588(19) 1 d D U P A 1
H40A H 0.639383 0.587462 0.099162 0.134 Uiso 0.5588(19) 1 calc R U P A 1
H40B H 0.644046 0.511261 0.127600 0.134 Uiso 0.5588(19) 1 calc R U P A 1
H40C H 0.720206 0.546122 0.128087 0.134 Uiso 0.5588(19) 1 calc R U P A 1
S2 S 0.60027(8) 0.50349(8) 0.38955(9) 0.0364(4) Uani 0.5588(19) 1 d D U P A 1
B15 B 0.5589(5) 0.6493(4) 0.3347(5) 0.0496(15) Uani 0.5588(19) 1 d D U P A 1
B16 B 0.6210(6) 0.5982(5) 0.4140(7) 0.052(2) Uani 0.5588(19) 1 d D U P A 1
B17 B 0.5589(5) 0.5545(5) 0.4519(5) 0.0496(16) Uani 0.5588(19) 1 d D U P A 1
H17 H 0.564574 0.522876 0.504049 0.059 Uiso 0.5588(19) 1 calc R U P A 1
B18 B 0.4578(5) 0.5846(4) 0.3935(5) 0.0488(15) Uani 0.5588(19) 1 d D U P A 1
B19 B 0.4579(5) 0.6411(4) 0.3218(5) 0.0517(15) Uani 0.5588(19) 1 d D U P A 1
B20 B 0.5407(5) 0.6393(5) 0.4202(5) 0.0529(16) Uani 0.5588(19) 1 d D U P A 1
B21 B 0.4829(5) 0.6019(5) 0.2520(5) 0.0465(16) Uani 0.5588(19) 1 d D U P A 1
B22 B 0.4166(5) 0.5609(4) 0.2841(5) 0.0495(14) Uani 0.5588(19) 1 d D U P A 1
B23 B 0.3374(5) 0.6516(5) 0.0842(6) 0.0610(18) Uani 0.5588(19) 1 d D U P A 1
B24 B 0.4367(5) 0.6597(5) 0.1603(6) 0.0554(16) Uani 0.5588(19) 1 d D U P A 1
H24 H 0.444884 0.712256 0.183601 0.066 Uiso 0.5588(19) 1 calc R U P A 1
B25 B 0.4881(5) 0.5854(4) 0.1651(5) 0.0486(15) Uani 0.5588(19) 1 d D U P A 1
H25 H 0.532758 0.594853 0.142744 0.058 Uiso 0.5588(19) 1 calc R U P A 1
B26 B 0.4245(6) 0.5301(5) 0.0936(6) 0.0529(17) Uani 0.5588(19) 1 d D U P A 1
B27 B 0.3317(6) 0.5696(5) 0.0435(7) 0.0599(19) Uani 0.5588(19) 1 d D U P A 1
B28 B 0.4142(5) 0.6188(5) 0.0674(6) 0.0538(18) Uani 0.5588(19) 1 d D U P A 1
H28 H 0.427803 0.640890 0.019846 0.065 Uiso 0.5588(19) 1 calc R U P A 1
C21' C 0.4484(7) 0.3653(7) 0.1587(6) 0.047(2) Uani 0.4412(19) 1 d D U P A 2
C22' C 0.3864(5) 0.3796(6) 0.1792(7) 0.042(2) Uani 0.4412(19) 1 d D U P A 2
C23' C 0.4194(7) 0.3823(6) 0.2633(7) 0.043(2) Uani 0.4412(19) 1 d D U P A 2
C24' C 0.5006(7) 0.3655(6) 0.2962(6) 0.045(3) Uani 0.4412(19) 1 d D U P A 2
C25' C 0.5183(6) 0.3549(7) 0.2309(8) 0.045(3) Uani 0.4412(19) 1 d D U P A 2
C26' C 0.4414(9) 0.3486(7) 0.0754(7) 0.084(3) Uani 0.4412(19) 1 d D U P A 2
H26D H 0.483526 0.371622 0.068584 0.127 Uiso 0.4412(19) 1 calc R U P A 2
H26E H 0.389449 0.363359 0.033071 0.127 Uiso 0.4412(19) 1 calc R U P A 2
H26F H 0.446583 0.300156 0.071080 0.127 Uiso 0.4412(19) 1 calc R U P A 2
C27' C 0.2999(6) 0.3831(7) 0.1166(8) 0.083(4) Uani 0.4412(19) 1 d D U P A 2
H27D H 0.272055 0.343171 0.120779 0.124 Uiso 0.4412(19) 1 calc R U P A 2
H27E H 0.296068 0.385428 0.062320 0.124 Uiso 0.4412(19) 1 calc R U P A 2
H27F H 0.275559 0.423162 0.126227 0.124 Uiso 0.4412(19) 1 calc R U P A 2
C28' C 0.3697(7) 0.3953(6) 0.3065(8) 0.070(3) Uani 0.4412(19) 1 d D U P A 2
H28D H 0.338304 0.436077 0.284789 0.105 Uiso 0.4412(19) 1 calc R U P A 2
H28E H 0.404795 0.400886 0.364591 0.105 Uiso 0.4412(19) 1 calc R U P A 2
H28F H 0.334048 0.357289 0.297946 0.105 Uiso 0.4412(19) 1 calc R U P A 2
C29' C 0.5548(8) 0.3587(6) 0.3849(7) 0.084(4) Uani 0.4412(19) 1 d D U P A 2
H29D H 0.543952 0.394808 0.414114 0.126 Uiso 0.4412(19) 1 calc R U P A 2
H29E H 0.610105 0.361605 0.394800 0.126 Uiso 0.4412(19) 1 calc R U P A 2
H29F H 0.545816 0.315365 0.403927 0.126 Uiso 0.4412(19) 1 calc R U P A 2
C30' C 0.5994(6) 0.3326(6) 0.2441(10) 0.076(3) Uani 0.4412(19) 1 d D U P A 2
H30D H 0.607655 0.346954 0.198142 0.114 Uiso 0.4412(19) 1 calc R U P A 2
H30E H 0.602969 0.283685 0.248531 0.114 Uiso 0.4412(19) 1 calc R U P A 2
H30F H 0.640258 0.352634 0.294043 0.114 Uiso 0.4412(19) 1 calc R U P A 2
C31' C 0.7015(10) 0.5551(5) 0.2305(7) 0.044(3) Uani 0.4412(19) 1 d D U P A 2
C32' C 0.7347(6) 0.5553(5) 0.3159(6) 0.045(2) Uani 0.4412(19) 1 d D U P A 2
C33' C 0.7231(8) 0.6200(6) 0.3398(6) 0.048(3) Uani 0.4412(19) 1 d D U P A 2
C34' C 0.6844(6) 0.6594(4) 0.2708(7) 0.048(2) Uani 0.4412(19) 1 d D U P A 2
C35' C 0.6700(5) 0.6197(5) 0.2022(5) 0.048(2) Uani 0.4412(19) 1 d D U P A 2
C36' C 0.7007(7) 0.4979(6) 0.1777(7) 0.092(4) Uani 0.4412(19) 1 d D U P A 2
H36D H 0.663265 0.507780 0.121106 0.138 Uiso 0.4412(19) 1 calc R U P A 2
H36E H 0.684241 0.456890 0.194638 0.138 Uiso 0.4412(19) 1 calc R U P A 2
H36F H 0.754065 0.491808 0.182754 0.138 Uiso 0.4412(19) 1 calc R U P A 2
C37' C 0.7768(6) 0.4983(6) 0.3697(7) 0.091(4) Uani 0.4412(19) 1 d D U P A 2
H37D H 0.830953 0.495512 0.376234 0.137 Uiso 0.4412(19) 1 calc R U P A 2
H37E H 0.748331 0.456643 0.345766 0.137 Uiso 0.4412(19) 1 calc R U P A 2
H37F H 0.778743 0.505122 0.422786 0.137 Uiso 0.4412(19) 1 calc R U P A 2
C38' C 0.7647(7) 0.6466(6) 0.4245(7) 0.092(4) Uani 0.4412(19) 1 d D U P A 2
H38D H 0.818889 0.659977 0.437070 0.139 Uiso 0.4412(19) 1 calc R U P A 2
H38E H 0.766795 0.611754 0.462514 0.139 Uiso 0.4412(19) 1 calc R U P A 2
H38F H 0.735771 0.685515 0.429450 0.139 Uiso 0.4412(19) 1 calc R U P A 2
C39' C 0.6663(7) 0.7336(5) 0.2685(8) 0.087(4) Uani 0.4412(19) 1 d D U P A 2
H39D H 0.650371 0.744040 0.310469 0.131 Uiso 0.4412(19) 1 calc R U P A 2
H39E H 0.622971 0.745274 0.215231 0.131 Uiso 0.4412(19) 1 calc R U P A 2
H39F H 0.713769 0.759516 0.278413 0.131 Uiso 0.4412(19) 1 calc R U P A 2
C40' C 0.6366(7) 0.6447(6) 0.1164(6) 0.088(4) Uani 0.4412(19) 1 d D U P A 2
H40D H 0.678489 0.667283 0.108795 0.132 Uiso 0.4412(19) 1 calc R U P A 2
H40E H 0.593273 0.676207 0.105604 0.132 Uiso 0.4412(19) 1 calc R U P A 2
H40F H 0.616221 0.606733 0.078929 0.132 Uiso 0.4412(19) 1 calc R U P A 2
S2' S 0.50182(13) 0.52658(12) 0.11091(14) 0.0485(6) Uani 0.4412(19) 1 d D U P A 2
B15' B 0.3733(6) 0.5427(5) 0.1684(6) 0.0520(18) Uani 0.4412(19) 1 d D U P A 2
H15' H 0.328080 0.514677 0.179327 0.062 Uiso 0.4412(19) 1 calc R U P A 2
B16' B 0.3891(7) 0.5152(6) 0.0896(7) 0.051(2) Uani 0.4412(19) 1 d D U P A 2
H16' H 0.354503 0.472470 0.050120 0.061 Uiso 0.4412(19) 1 calc R U P A 2
B17' B 0.4151(7) 0.5877(6) 0.0473(8) 0.055(2) Uani 0.4412(19) 1 d D U P A 2
H17' H 0.423245 0.601474 -0.006753 0.066 Uiso 0.4412(19) 1 calc R U P A 2
B18' B 0.4083(7) 0.6626(6) 0.0990(7) 0.057(2) Uani 0.4412(19) 1 d D U P A 2
H18' H 0.413131 0.710018 0.069441 0.068 Uiso 0.4412(19) 1 calc R U P A 2
B19' B 0.3821(6) 0.6333(5) 0.1716(6) 0.0499(17) Uani 0.4412(19) 1 d D U P A 2
B20' B 0.3411(7) 0.5942(6) 0.0790(7) 0.057(2) Uani 0.4412(19) 1 d D U P A 2
H20' H 0.276898 0.600936 0.034550 0.068 Uiso 0.4412(19) 1 calc R U P A 2
B21' B 0.4830(6) 0.6597(6) 0.2114(7) 0.0515(18) Uani 0.4412(19) 1 d D U P A 2
H21' H 0.518445 0.706897 0.232999 0.062 Uiso 0.4412(19) 1 calc R U P A 2
B22' B 0.4550(6) 0.5829(6) 0.2459(6) 0.0428(18) Uani 0.4412(19) 1 d D U P A 2
B23' B 0.5174(5) 0.5471(5) 0.3377(6) 0.0469(16) Uani 0.4412(19) 1 d D U P A 2
H23' H 0.517029 0.497048 0.364667 0.056 Uiso 0.4412(19) 1 calc R U P A 2
B24' B 0.4396(6) 0.5951(6) 0.3375(7) 0.0507(17) Uani 0.4412(19) 1 d D U P A 2
B25' B 0.4854(7) 0.6609(6) 0.4105(7) 0.058(2) Uani 0.4412(19) 1 d D U P A 2
B26' B 0.5894(7) 0.6509(6) 0.4505(8) 0.059(2) Uani 0.4412(19) 1 d D U P A 2
B27' B 0.6082(8) 0.5783(7) 0.4055(9) 0.052(2) Uani 0.4412(19) 1 d D U P A 2
H27' H 0.673072 0.565727 0.437393 0.062 Uiso 0.4412(19) 1 calc R U P A 2
B28' B 0.5285(7) 0.5817(6) 0.4323(7) 0.051(2) Uani 0.4412(19) 1 d D U P A 2
H28' H 0.528770 0.551662 0.483192 0.061 Uiso 0.4412(19) 1 calc R U P A 2
O2 O 0.58733(16) 0.48314(14) 0.2469(2) 0.0749(11) Uani 1 1 d . U . . .
Ti3 Ti 0.48779(4) 0.47421(4) 0.23325(5) 0.04532(19) Uani 1 1 d . U . . .
Ti4 Ti 0.60539(5) 0.57028(4) 0.27149(5) 0.0563(2) Uani 1 1 d . U . . .
H15 H 0.583(4) 0.693(4) 0.322(4) 0.052(2) Uiso 0.5588(19) 1 d . U P A 1
H16 H 0.685(2) 0.609(3) 0.464(3) 0.06(2) Uiso 0.5588(19) 1 d D . P A 1
H18 H 0.415(4) 0.587(4) 0.422(5) 0.08(3) Uiso 0.5588(19) 1 d D . P A 1
H19 H 0.406(3) 0.678(3) 0.298(4) 0.07(2) Uiso 0.5588(19) 1 d D . P A 1
H20 H 0.547(5) 0.691(2) 0.450(5) 0.09(3) Uiso 0.5588(19) 1 d D . P A 1
H22 H 0.355(4) 0.549(7) 0.277(9) 0.17(5) Uiso 0.5588(19) 1 d D . P A 1
H23 H 0.366(4) 0.698(2) 0.072(4) 0.06(2) Uiso 0.5588(19) 1 d D . P A 1
H26 H 0.438(5) 0.494(3) 0.053(4) 0.07(2) Uiso 0.5588(19) 1 d D . P A 1
H27 H 0.286(3) 0.554(3) -0.021(2) 0.06(2) Uiso 0.5588(19) 1 d D . P A 1
H19' H 0.351(5) 0.668(4) 0.196(5) 0.053(2) Uiso 0.4412(19) 1 d D U P A 2
H24' H 0.393(4) 0.572(4) 0.354(6) 0.06(3) Uiso 0.4412(19) 1 d D . P A 2
H25' H 0.452(5) 0.691(4) 0.438(5) 0.07(3) Uiso 0.4412(19) 1 d D . P A 2
H26' H 0.635(3) 0.679(3) 0.508(3) 0.030(19) Uiso 0.4412(19) 1 d D . P A 2

loop_
_atom_site_aniso_label
_atom_site_aniso_U_11
_atom_site_aniso_U_22
_atom_site_aniso_U_33
_atom_site_aniso_U_23
_atom_site_aniso_U_13
_atom_site_aniso_U_12
C1 0.0235(17) 0.078(3) 0.063(3) -0.016(2) 0.0152(18) -0.0031(18)
C2 0.0295(18) 0.072(3) 0.059(3) 0.007(2) 0.0283(18) 0.0033(18)
C3 0.0277(17) 0.071(3) 0.052(2) -0.009(2) 0.0195(17) 0.0059(18)
C4 0.0366(19) 0.063(3) 0.063(3) 0.010(2) 0.0252(19) 0.0158(18)
C5 0.0304(19) 0.091(3) 0.043(2) 0.007(2) 0.0089(17) 0.019(2)
C6 0.039(2) 0.112(5) 0.114(5) -0.051(4) 0.028(3) -0.027(3)
C7 0.059(3) 0.100(4) 0.101(4) 0.028(3) 0.056(3) 0.006(3)
C8 0.045(2) 0.106(4) 0.076(3) -0.027(3) 0.027(2) 0.011(3)
C9 0.074(3) 0.073(3) 0.125(5) 0.023(3) 0.062(3) 0.033(3)
C10 0.057(3) 0.170(6) 0.057(3) 0.024(4) 0.011(3) 0.050(4)
C11 0.054(2) 0.041(2) 0.042(2) -0.0013(16) 0.0248(18) 0.0030(17)
C12 0.049(2) 0.0366(19) 0.049(2) -0.0011(16) 0.0257(18) -0.0013(16)
C13 0.067(3) 0.038(2) 0.039(2) 0.0029(16) 0.024(2) 0.0112(18)
C14 0.042(2) 0.044(2) 0.056(2) -0.0038(18) 0.0197(19) 0.0077(17)
C15 0.049(2) 0.045(2) 0.052(2) -0.0011(18) 0.0281(19) 0.0073(17)
C16 0.080(3) 0.052(3) 0.046(2) -0.005(2) 0.028(2) -0.009(2)
C17 0.063(3) 0.047(2) 0.069(3) -0.003(2) 0.037(2) -0.009(2)
C18 0.092(3) 0.057(3) 0.048(3) 0.013(2) 0.035(3) 0.013(2)
C19 0.048(2) 0.070(3) 0.066(3) -0.007(2) 0.014(2) 0.014(2)
C20 0.063(3) 0.065(3) 0.079(3) -0.006(2) 0.048(3) 0.006(2)
B1 0.057(3) 0.057(3) 0.045(3) 0.001(2) 0.030(2) 0.003(2)
B2 0.064(3) 0.057(3) 0.038(2) 0.004(2) 0.027(2) 0.001(2)
B3 0.063(3) 0.057(3) 0.046(3) 0.007(2) 0.031(2) -0.002(2)
B4 0.046(2) 0.046(2) 0.045(2) 0.005(2) 0.026(2) 0.0010(19)
B5 0.036(2) 0.044(2) 0.040(2) -0.0019(18) 0.0208(18) -0.0065(17)
B6 0.039(2) 0.054(3) 0.050(3) 0.005(2) 0.027(2) 0.0025(19)
B7 0.056(3) 0.057(3) 0.048(3) 0.001(2) 0.033(2) -0.004(2)
B8 0.050(2) 0.052(3) 0.046(3) 0.002(2) 0.030(2) -0.008(2)
B9 0.036(2) 0.046(2) 0.037(2) 0.0017(18) 0.0159(18) -0.0009(18)
B10 0.033(2) 0.052(3) 0.053(3) -0.002(2) 0.0194(19) -0.0010(19)
B11 0.038(2) 0.060(3) 0.045(3) -0.002(2) 0.0150(19) -0.004(2)
B12 0.044(2) 0.051(3) 0.045(3) -0.005(2) 0.017(2) -0.007(2)
B13 0.036(2) 0.048(2) 0.036(2) -0.0040(19) 0.0117(18) -0.0025(18)
B14 0.037(2) 0.049(2) 0.037(2) 0.0000(19) 0.0168(18) -0.0024(18)
O1 0.0317(12) 0.0437(14) 0.0388(13) 0.0011(11) 0.0173(11) -0.0036(10)
S1 0.0400(5) 0.0534(6) 0.0325(5) -0.0005(4) 0.0140(4) -0.0012(4)
Ti1 0.0312(3) 0.0393(3) 0.0382(4) 0.0003(3) 0.0171(3) 0.0001(3)
Ti2 0.0284(3) 0.0420(3) 0.0352(3) 0.0015(3) 0.0163(3) 0.0011(3)
C21 0.041(4) 0.049(4) 0.040(4) -0.002(3) 0.015(3) -0.007(4)
C22 0.038(4) 0.056(4) 0.046(4) 0.006(3) 0.008(3) -0.013(3)
C23 0.028(3) 0.052(4) 0.062(5) 0.003(4) 0.019(4) -0.007(3)
C24 0.035(4) 0.048(4) 0.046(4) -0.005(3) 0.024(3) -0.009(3)
C25 0.034(3) 0.039(4) 0.039(4) 0.004(4) 0.017(3) -0.005(3)
C26 0.117(7) 0.065(5) 0.070(6) -0.008(5) 0.060(6) -0.009(5)
C27 0.075(6) 0.096(7) 0.078(7) 0.015(6) -0.019(5) -0.034(6)
C28 0.049(5) 0.080(6) 0.131(8) 0.014(6) 0.049(5) -0.007(4)
C29 0.094(6) 0.062(5) 0.065(5) 0.006(4) 0.051(5) -0.007(5)
C30 0.040(4) 0.041(4) 0.088(6) 0.011(4) 0.024(4) 0.002(3)
C31 0.038(3) 0.049(4) 0.063(4) -0.011(3) 0.030(3) -0.008(3)
C32 0.042(4) 0.052(4) 0.063(4) 0.001(4) 0.026(3) -0.011(3)
C33 0.043(4) 0.041(4) 0.055(4) -0.003(3) 0.027(3) -0.011(3)
C34 0.046(4) 0.046(4) 0.062(4) 0.010(4) 0.033(3) -0.009(3)
C35 0.043(4) 0.059(5) 0.060(4) -0.007(4) 0.035(3) -0.013(4)
C36 0.049(5) 0.066(5) 0.162(9) -0.013(6) 0.059(6) -0.002(4)
C37 0.038(4) 0.100(7) 0.076(6) 0.017(5) 0.011(4) -0.011(4)
C38 0.066(5) 0.085(6) 0.089(7) -0.037(5) 0.043(5) -0.026(5)
C39 0.057(5) 0.090(7) 0.114(8) 0.046(6) 0.025(5) -0.015(5)
C40 0.073(6) 0.134(8) 0.089(6) -0.039(6) 0.063(5) -0.043(6)
S2 0.0280(7) 0.0495(9) 0.0320(8) 0.0003(7) 0.0141(6) 0.0014(6)
B15 0.051(3) 0.053(3) 0.052(3) -0.002(3) 0.029(2) 0.004(3)
B16 0.051(3) 0.060(4) 0.050(3) -0.003(3) 0.027(3) 0.007(3)
B17 0.046(3) 0.063(3) 0.047(3) -0.002(3) 0.028(3) 0.007(3)
B18 0.048(3) 0.058(3) 0.049(3) -0.001(3) 0.030(2) 0.007(3)
B19 0.054(3) 0.054(3) 0.053(3) 0.002(3) 0.030(2) 0.009(3)
B20 0.051(3) 0.059(3) 0.056(3) -0.006(3) 0.031(3) 0.005(3)
B21 0.047(3) 0.053(3) 0.048(3) 0.008(3) 0.029(2) 0.012(3)
B22 0.040(3) 0.064(3) 0.053(3) -0.003(3) 0.029(2) 0.007(3)
B23 0.051(3) 0.063(3) 0.059(3) 0.007(3) 0.017(3) 0.008(3)
B24 0.054(3) 0.057(3) 0.054(3) 0.006(3) 0.024(3) 0.008(3)
B25 0.047(3) 0.054(3) 0.049(3) 0.005(3) 0.026(2) 0.008(3)
B26 0.048(3) 0.060(3) 0.050(3) 0.007(3) 0.022(3) 0.002(3)
B27 0.052(3) 0.066(4) 0.058(4) 0.009(3) 0.023(3) 0.007(3)
B28 0.053(3) 0.058(4) 0.046(3) 0.010(3) 0.020(3) 0.009(3)
C21' 0.043(5) 0.053(4) 0.047(5) 0.000(4) 0.022(4) -0.005(5)
C22' 0.034(4) 0.045(4) 0.049(5) 0.004(4) 0.021(4) -0.010(3)
C23' 0.040(5) 0.046(4) 0.043(5) -0.001(4) 0.020(4) -0.005(4)
C24' 0.035(5) 0.042(4) 0.052(5) -0.004(4) 0.013(4) 0.001(4)
C25' 0.032(4) 0.045(4) 0.057(6) -0.004(5) 0.018(4) -0.001(3)
C26' 0.109(9) 0.079(8) 0.078(8) -0.011(6) 0.055(7) -0.017(7)
C27' 0.051(6) 0.096(8) 0.090(8) 0.020(7) 0.023(6) -0.013(6)
C28' 0.071(7) 0.079(7) 0.071(7) -0.005(6) 0.042(6) 0.001(6)
C29' 0.071(7) 0.068(7) 0.076(7) 0.001(6) 0.003(6) 0.012(6)
C30' 0.061(6) 0.046(6) 0.128(10) -0.005(7) 0.050(7) 0.009(5)
C31' 0.034(4) 0.047(5) 0.063(5) 0.000(4) 0.032(4) -0.001(4)
C32' 0.034(4) 0.049(5) 0.056(5) 0.003(4) 0.023(4) -0.004(4)
C33' 0.037(4) 0.052(5) 0.058(5) 0.001(4) 0.025(3) -0.013(4)
C34' 0.032(4) 0.048(5) 0.067(5) -0.003(4) 0.024(4) -0.009(3)
C35' 0.032(4) 0.059(5) 0.054(4) 0.007(4) 0.021(3) -0.007(4)
C36' 0.056(6) 0.111(9) 0.133(10) -0.038(8) 0.063(7) -0.004(6)
C37' 0.044(5) 0.097(8) 0.135(9) 0.060(7) 0.043(6) 0.022(5)
C38' 0.061(6) 0.125(10) 0.090(8) -0.011(8) 0.033(6) -0.013(7)
C39' 0.069(7) 0.055(6) 0.142(10) -0.009(7) 0.051(7) -0.022(5)
C40' 0.059(6) 0.145(10) 0.065(7) 0.038(7) 0.034(5) -0.008(7)
S2' 0.0428(11) 0.0597(13) 0.0472(12) -0.0035(10) 0.0244(10) -0.0030(10)
B15' 0.045(3) 0.056(3) 0.056(3) 0.003(3) 0.024(3) 0.003(3)
B16' 0.046(3) 0.056(4) 0.049(3) 0.004(3) 0.021(3) -0.001(3)
B17' 0.052(3) 0.055(4) 0.050(4) 0.009(3) 0.016(3) 0.001(3)
B18' 0.052(3) 0.058(3) 0.054(3) 0.006(3) 0.019(3) 0.002(3)
B19' 0.039(3) 0.059(3) 0.056(3) 0.007(3) 0.026(3) 0.007(3)
B20' 0.048(3) 0.056(4) 0.058(4) 0.004(3) 0.018(3) 0.003(3)
B21' 0.047(3) 0.055(3) 0.051(3) 0.002(3) 0.021(3) 0.003(3)
B22' 0.038(3) 0.050(3) 0.049(3) 0.001(3) 0.028(3) 0.006(3)
B23' 0.043(3) 0.055(3) 0.050(3) 0.002(3) 0.027(3) 0.005(3)
B24' 0.046(3) 0.059(3) 0.054(3) -0.002(3) 0.029(3) 0.007(3)
B25' 0.057(3) 0.059(4) 0.057(3) 0.000(3) 0.025(3) 0.005(3)
B26' 0.058(4) 0.060(4) 0.056(4) 0.000(3) 0.023(3) 0.002(3)
B27' 0.051(4) 0.055(4) 0.050(4) 0.003(3) 0.024(3) 0.002(3)
B28' 0.056(4) 0.056(4) 0.046(3) -0.003(3) 0.028(3) 0.007(3)
O2 0.0359(14) 0.0392(16) 0.150(3) -0.0168(18) 0.0436(18) -0.0022(12)
Ti3 0.0283(3) 0.0556(4) 0.0555(5) 0.0107(3) 0.0223(3) 0.0074(3)
Ti4 0.0836(6) 0.0368(4) 0.0834(6) -0.0072(4) 0.0683(5) -0.0081(4)

loop_
_atom_type_symbol
_atom_type_description
_atom_type_scat_dispersion_real
_atom_type_scat_dispersion_imag
_atom_type_scat_source
C C 0.0033 0.0016 'International Tables Vol C Tables 4.2.6.8 and 6.1.1.4'
H H 0.0000 0.0000 'International Tables Vol C Tables 4.2.6.8 and 6.1.1.4'
B B 0.0013 0.0007 'International Tables Vol C Tables 4.2.6.8 and 6.1.1.4'
S S 0.1246 0.1234 'International Tables Vol C Tables 4.2.6.8 and 6.1.1.4'
Ti Ti 0.2776 0.4457 'International Tables Vol C Tables 4.2.6.8 and 6.1.1.4'
O O 0.0106 0.0060 'International Tables Vol C Tables 4.2.6.8 and 6.1.1.4'

loop_
_geom_angle_atom_site_label_1
_geom_angle_atom_site_label_2
_geom_angle_atom_site_label_3
_geom_angle
_geom_angle_site_symmetry_1
_geom_angle_site_symmetry_3
_geom_angle_publ_flag
C2 C1 C5 107.2(4) . . ?
C2 C1 C6 125.0(5) . . ?
C5 C1 C6 127.8(5) . . ?
C2 C1 Ti2 73.2(2) . . ?
C5 C1 Ti2 72.3(2) . . ?
C6 C1 Ti2 121.1(3) . . ?
C1 C2 C3 108.2(4) . . ?
C1 C2 C7 125.0(5) . . ?
C3 C2 C7 126.7(4) . . ?
C1 C2 Ti2 72.8(2) . . ?
C3 C2 Ti2 73.8(2) . . ?
C7 C2 Ti2 121.5(3) . . ?
C4 C3 C2 107.7(4) . . ?
C4 C3 C8 124.7(4) . . ?
C2 C3 C8 126.2(4) . . ?
C4 C3 Ti2 72.8(2) . . ?
C2 C3 Ti2 71.9(2) . . ?
C8 C3 Ti2 131.4(3) . . ?
C3 C4 C5 108.6(4) . . ?
C3 C4 C9 126.4(5) . . ?
C5 C4 C9 124.7(5) . . ?
C3 C4 Ti2 73.7(2) . . ?
C5 C4 Ti2 71.8(2) . . ?
C9 C4 Ti2 125.3(3) . . ?
C4 C5 C1 108.1(4) . . ?
C4 C5 C10 125.0(5) . . ?
C1 C5 C10 126.4(5) . . ?
C4 C5 Ti2 74.2(2) . . ?
C1 C5 Ti2 73.1(2) . . ?
C10 C5 Ti2 124.5(3) . . ?
C1 C6 H6A 109.5 . . ?
C1 C6 H6B 109.5 . . ?
H6A C6 H6B 109.5 . . ?
C1 C6 H6C 109.5 . . ?
H6A C6 H6C 109.5 . . ?
H6B C6 H6C 109.5 . . ?
C2 C7 H7A 109.5 . . ?
C2 C7 H7B 109.5 . . ?
H7A C7 H7B 109.5 . . ?
C2 C7 H7C 109.5 . . ?
H7A C7 H7C 109.5 . . ?
H7B C7 H7C 109.5 . . ?
C3 C8 H8A 109.5 . . ?
C3 C8 H8B 109.5 . . ?
H8A C8 H8B 109.5 . . ?
C3 C8 H8C 109.5 . . ?
H8A C8 H8C 109.5 . . ?
H8B C8 H8C 109.5 . . ?
C4 C9 H9A 109.5 . . ?
C4 C9 H9B 109.5 . . ?
H9A C9 H9B 109.5 . . ?
C4 C9 H9C 109.5 . . ?
H9A C9 H9C 109.5 . . ?
H9B C9 H9C 109.5 . . ?
C5 C10 H10A 109.5 . . ?
C5 C10 H10B 109.5 . . ?
H10A C10 H10B 109.5 . . ?
C5 C10 H10C 109.5 . . ?
H10A C10 H10C 109.5 . . ?
H10B C10 H10C 109.5 . . ?
C15 C11 C12 108.3(3) . . ?
C15 C11 C16 126.7(4) . . ?
C12 C11 C16 124.8(4) . . ?
C15 C11 Ti1 73.6(2) . . ?
C12 C11 Ti1 72.0(2) . . ?
C16 C11 Ti1 124.3(3) . . ?
C11 C12 C13 107.7(3) . . ?
C11 C12 C17 127.3(4) . . ?
C13 C12 C17 124.9(4) . . ?
C11 C12 Ti1 73.5(2) . . ?
C13 C12 Ti1 71.3(2) . . ?
C17 C12 Ti1 122.4(3) . . ?
C14 C13 C12 107.3(3) . . ?
C14 C13 C18 128.5(4) . . ?
C12 C13 C18 124.2(4) . . ?
C14 C13 Ti1 72.5(2) . . ?
C12 C13 Ti1 73.6(2) . . ?
C18 C13 Ti1 120.8(3) . . ?
C15 C14 C13 108.6(3) . . ?
C15 C14 C19 125.8(4) . . ?
C13 C14 C19 125.6(4) . . ?
C15 C14 Ti1 75.4(2) . . ?
C13 C14 Ti1 72.3(2) . . ?
C19 C14 Ti1 120.9(3) . . ?
C14 C15 C11 108.1(3) . . ?
C14 C15 C20 126.4(4) . . ?
C11 C15 C20 125.2(4) . . ?
C14 C15 Ti1 70.4(2) . . ?
C11 C15 Ti1 72.3(2) . . ?
C20 C15 Ti1 128.1(3) . . ?
C11 C16 H16A 109.5 . . ?
C11 C16 H16B 109.5 . . ?
H16A C16 H16B 109.5 . . ?
C11 C16 H16C 109.5 . . ?
H16A C16 H16C 109.5 . . ?
H16B C16 H16C 109.5 . . ?
C12 C17 H17A 109.5 . . ?
C12 C17 H17B 109.5 . . ?
H17A C17 H17B 109.5 . . ?
C12 C17 H17C 109.5 . . ?
H17A C17 H17C 109.5 . . ?
H17B C17 H17C 109.5 . . ?
C13 C18 H18A 109.5 . . ?
C13 C18 H18B 109.5 . . ?
H18A C18 H18B 109.5 . . ?
C13 C18 H18C 109.5 . . ?
H18A C18 H18C 109.5 . . ?
H18B C18 H18C 109.5 . . ?
C14 C19 H19A 109.5 . . ?
C14 C19 H19B 109.5 . . ?
H19A C19 H19B 109.5 . . ?
C14 C19 H19C 109.5 . . ?
H19A C19 H19C 109.5 . . ?
H19B C19 H19C 109.5 . . ?
C15 C20 H20A 109.5 . . ?
C15 C20 H20B 109.5 . . ?
H20A C20 H20B 109.5 . . ?
C15 C20 H20C 109.5 . . ?
H20A C20 H20C 109.5 . . ?
H20B C20 H20C 109.5 . . ?
B6 B1 B7 61.0(3) . . ?
B6 B1 B2 107.4(3) . . ?
B7 B1 B2 58.5(3) . . ?
B6 B1 S1 113.1(3) . . ?
B7 B1 S1 111.8(3) . . ?
B2 B1 S1 61.7(2) . . ?
B6 B1 Ti1 65.7(2) . . ?
B7 B1 Ti1 121.4(3) . . ?
B2 B1 Ti1 121.7(3) . . ?
S1 B1 Ti1 68.96(14) . . ?
B6 B1 H1 130(2) . . ?
B7 B1 H1 117(2) . . ?
B2 B1 H1 111(2) . . ?
S1 B1 H1 113(2) . . ?
Ti1 B1 H1 115(2) . . ?
B7 B2 B1 58.2(3) . . ?
B7 B2 B3 58.9(3) . . ?
B1 B2 B3 106.9(3) . . ?
B7 B2 S1 111.7(3) . . ?
B1 B2 S1 62.0(2) . . ?
B3 B2 S1 115.9(3) . . ?
B7 B2 H2 120(2) . . ?
B1 B2 H2 121(2) . . ?
B3 B2 H2 121(2) . . ?
S1 B2 H2 116(2) . . ?
B7 B2 H32 96.2(11) . . ?
B1 B2 H32 130(2) . . ?
B3 B2 H32 37.9(10) . . ?
S1 B2 H32 98.0(19) . . ?
H2 B2 H32 109(3) . . ?
B8 B3 B7 59.8(3) . . ?
B8 B3 B2 105.5(4) . . ?
B7 B3 B2 58.1(3) . . ?
B8 B3 B4 57.9(2) . . ?
B7 B3 B4 107.7(3) . . ?
B2 B3 B4 110.2(3) . . ?
B8 B3 H3 122(2) . . ?
B7 B3 H3 119(2) . . ?
B2 B3 H3 121(2) . . ?
B4 B3 H3 123(2) . . ?
B8 B3 H32 127(2) . . ?
B7 B3 H32 95.7(11) . . ?
B2 B3 H32 38.2(10) . . ?
B4 B3 H32 94.2(19) . . ?
H3 B3 H32 111(3) . . ?
B8 B4 B5 58.2(2) . . ?
B8 B4 B3 56.5(3) . . ?
B5 B4 B3 103.4(3) . . ?
B8 B4 Ti2 118.9(3) . . ?
B5 B4 Ti2 66.58(18) . . ?
B3 B4 Ti2 120.1(3) . . ?
B8 B4 H4 114(2) . . ?
B5 B4 H4 118(2) . . ?
B3 B4 H4 122(2) . . ?
Ti2 B4 H4 113(2) . . ?
B8 B4 H4A 130.3(18) . . ?
B5 B4 H4A 103.0(18) . . ?
B3 B4 H4A 91.1(17) . . ?
Ti2 B4 H4A 42.8(17) . . ?
H4 B4 H4A 115(3) . . ?
B9 B5 B8 159.9(3) . . ?
B9 B5 B6 124.5(3) . . ?
B8 B5 B6 61.1(3) . . ?
B9 B5 B4 122.9(3) . . ?
B8 B5 B4 59.5(2) . . ?
B6 B5 B4 111.8(3) . . ?
B9 B5 B10 57.2(2) . . ?
B8 B5 B10 103.0(3) . . ?
B6 B5 B10 108.4(3) . . ?
B4 B5 B10 114.7(3) . . ?
B9 B5 Ti1 70.6(2) . . ?
B8 B5 Ti1 125.1(3) . . ?
B6 B5 Ti1 68.4(2) . . ?
B4 B5 Ti1 129.5(3) . . ?
B10 B5 Ti1 112.2(2) . . ?
B9 B5 Ti2 70.93(19) . . ?
B8 B5 Ti2 124.2(3) . . ?
B6 B5 Ti2 123.6(3) . . ?
B4 B5 Ti2 71.28(19) . . ?
B10 B5 Ti2 121.2(2) . . ?
Ti1 B5 Ti2 69.33(11) . . ?
B1 B6 B5 112.3(3) . . ?
B1 B6 B7 59.8(3) . . ?
B5 B6 B7 107.3(3) . . ?
B1 B6 B8 108.2(3) . . ?
B5 B6 B8 58.5(2) . . ?
B7 B6 B8 58.9(3) . . ?
B1 B6 Ti1 72.7(2) . . ?
B5 B6 Ti1 68.36(19) . . ?
B7 B6 Ti1 126.6(3) . . ?
B8 B6 Ti1 122.7(2) . . ?
B1 B6 H6 118.2(18) . . ?
B5 B6 H6 123.8(18) . . ?
B7 B6 H6 118.0(18) . . ?
B8 B6 H6 121.2(18) . . ?
Ti1 B6 H6 104.6(18) . . ?
B8 B7 B1 109.0(3) . . ?
B8 B7 B2 108.6(3) . . ?
B1 B7 B2 63.3(3) . . ?
B8 B7 B6 60.6(3) . . ?
B1 B7 B6 59.2(3) . . ?
B2 B7 B6 109.6(3) . . ?
B8 B7 B3 58.7(3) . . ?
B1 B7 B3 114.2(3) . . ?
B2 B7 B3 63.0(3) . . ?
B6 B7 B3 109.7(3) . . ?
B8 B7 H7 122(2) . . ?
B1 B7 H7 118(2) . . ?
B2 B7 H7 122(2) . . ?
B6 B7 H7 118(2) . . ?
B3 B7 H7 122(2) . . ?
B3 B8 B5 113.8(3) . . ?
B3 B8 B7 61.5(3) . . ?
B5 B8 B7 110.1(3) . . ?
B3 B8 B4 65.7(3) . . ?
B5 B8 B4 62.3(2) . . ?
B7 B8 B4 115.5(3) . . ?
B3 B8 B6 111.9(4) . . ?
B5 B8 B6 60.4(2) . . ?
B7 B8 B6 60.5(3) . . ?
B4 B8 B6 113.5(3) . . ?
B3 B8 H8 117(2) . . ?
B5 B8 H8 119(2) . . ?
B7 B8 H8 122(2) . . ?
B4 B8 H8 113(2) . . ?
B6 B8 H8 122(2) . . ?
B14 B9 B5 123.7(3) . . ?
B14 B9 B10 110.5(3) . . ?
B5 B9 B10 67.7(3) . . ?
B14 B9 B13 61.1(2) . . ?
B5 B9 B13 122.6(3) . . ?
B10 B9 B13 60.1(3) . . ?
B14 B9 Ti1 130.2(3) . . ?
B5 B9 Ti1 68.3(2) . . ?
B10 B9 Ti1 117.8(3) . . ?
B13 B9 Ti1 159.7(3) . . ?
B14 B9 Ti2 72.8(2) . . ?
B5 B9 Ti2 69.04(19) . . ?
B10 B9 Ti2 128.3(3) . . ?
B13 B9 Ti2 130.4(3) . . ?
Ti1 B9 Ti2 68.27(11) . . ?
B14 B9 H9 115(2) . . ?
B5 B9 H9 118(2) . . ?
B10 B9 H9 111.2(19) . . ?
B13 B9 H9 103(2) . . ?
Ti1 B9 H9 58(2) . . ?
Ti2 B9 H9 113(2) . . ?
B9 B10 B11 107.1(3) . . ?
B9 B10 B13 61.7(2) . . ?
B11 B10 B13 57.9(3) . . ?
B9 B10 B5 55.1(2) . . ?
B11 B10 B5 122.4(3) . . ?
B13 B10 B5 112.6(3) . . ?
B9 B10 H10 127(2) . . ?
B11 B10 H10 116(2) . . ?
B13 B10 H10 119(2) . . ?
B5 B10 H10 116(2) . . ?
B9 B10 H11A 112.1(19) . . ?
B11 B10 H11A 41.3(10) . . ?
B13 B10 H11A 92.7(13) . . ?
B5 B10 H11A 90.5(14) . . ?
H10 B10 H11A 121(3) . . ?
B13 B11 B12 58.8(3) . . ?
B13 B11 B10 61.3(3) . . ?
B12 B11 B10 106.8(3) . . ?
B13 B11 H11 128(2) . . ?
B12 B11 H11 120(2) . . ?
B10 B11 H11 128(2) . . ?
B13 B11 H12A 95.3(13) . . ?
B12 B11 H12A 41.5(10) . . ?
B10 B11 H12A 114(2) . . ?
H11 B11 H12A 115(3) . . ?
B13 B11 H11A 95.5(13) . . ?
B12 B11 H11A 112.0(19) . . ?
B10 B11 H11A 41.0(10) . . ?
H11 B11 H11A 124(3) . . ?
H12A B11 H11A 91(2) . . ?
B13 B12 B14 61.5(3) . . ?
B13 B12 B11 59.1(3) . . ?
B14 B12 B11 107.8(3) . . ?
B13 B12 H12 134.0(19) . . ?
B14 B12 H12 126.2(19) . . ?
B11 B12 H12 123.8(19) . . ?
B13 B12 H12A 95.1(13) . . ?
B14 B12 H12A 115.6(19) . . ?
B11 B12 H12A 41.0(9) . . ?
H12 B12 H12A 113(3) . . ?
B13 B12 H14A 96.6(14) . . ?
B14 B12 H14A 41.2(10) . . ?
B11 B12 H14A 114(2) . . ?
H12 B12 H14A 116(3) . . ?
H12A B12 H14A 93(2) . . ?
B12 B13 B11 62.1(3) . . ?
B12 B13 B10 109.0(3) . . ?
B11 B13 B10 60.9(3) . . ?
B12 B13 B14 60.8(3) . . ?
B11 B13 B14 109.6(3) . . ?
B10 B13 B14 104.9(3) . . ?
B12 B13 B9 105.2(3) . . ?
B11 B13 B9 106.7(3) . . ?
B10 B13 B9 58.2(2) . . ?
B14 B13 B9 56.3(2) . . ?
B12 B13 H13 127(3) . . ?
B11 B13 H13 123(3) . . ?
B10 B13 H13 118(2) . . ?
B14 B13 H13 123(2) . . ?
B9 B13 H13 119(3) . . ?
B9 B14 B12 107.7(3) . . ?
B9 B14 B13 62.6(2) . . ?
B12 B14 B13 57.7(2) . . ?
B9 B14 Ti2 68.2(2) . . ?
B12 B14 Ti2 127.2(3) . . ?
B13 B14 Ti2 127.5(3) . . ?
B9 B14 H14 132(2) . . ?
B12 B14 H14 116.3(19) . . ?
B13 B14 H14 128.1(19) . . ?
Ti2 B14 H14 98.0(19) . . ?
B9 B14 H14A 114(2) . . ?
B12 B14 H14A 42.1(10) . . ?
B13 B14 H14A 93.9(14) . . ?
Ti2 B14 H14A 89.2(13) . . ?
H14 B14 H14A 112(3) . . ?
Ti2 O1 Ti1 98.05(11) . . ?
B2 S1 B1 56.4(2) . . ?
B2 S1 Ti1 114.58(16) . . ?
B1 S1 Ti1 65.75(14) . . ?
B2 S1 Ti2 112.25(16) . . ?
B1 S1 Ti2 112.07(15) . . ?
Ti1 S1 Ti2 63.82(3) . . ?
O1 Ti1 C13 89.95(13) . . ?
O1 Ti1 C14 124.46(13) . . ?
C13 Ti1 C14 35.22(14) . . ?
O1 Ti1 C12 82.04(12) . . ?
C13 Ti1 C12 35.13(14) . . ?
C14 Ti1 C12 58.02(14) . . ?
O1 Ti1 C11 109.40(12) . . ?
C13 Ti1 C11 57.80(13) . . ?
C14 Ti1 C11 57.35(14) . . ?
C12 Ti1 C11 34.45(13) . . ?
O1 Ti1 B5 94.69(12) . . ?
C13 Ti1 B5 136.85(15) . . ?
C14 Ti1 B5 118.45(14) . . ?
C12 Ti1 B5 170.84(14) . . ?
C11 Ti1 B5 152.89(13) . . ?
O1 Ti1 B6 133.43(13) . . ?
C13 Ti1 B6 132.68(15) . . ?
C14 Ti1 B6 97.83(15) . . ?
C12 Ti1 B6 142.70(14) . . ?
C11 Ti1 B6 109.67(15) . . ?
B5 Ti1 B6 43.26(14) . . ?
O1 Ti1 C15 139.17(12) . . ?
C13 Ti1 C15 57.53(13) . . ?
C14 Ti1 C15 34.19(14) . . ?
C12 Ti1 C15 57.14(13) . . ?
C11 Ti1 C15 34.16(13) . . ?
B5 Ti1 C15 125.66(14) . . ?
B6 Ti1 C15 86.64(14) . . ?
O1 Ti1 B9 75.32(12) . . ?
C13 Ti1 B9 100.01(14) . . ?
C14 Ti1 B9 100.52(14) . . ?
C12 Ti1 B9 129.70(14) . . ?
C11 Ti1 B9 156.54(14) . . ?
B5 Ti1 B9 41.20(14) . . ?
B6 Ti1 B9 78.88(15) . . ?
C15 Ti1 B9 129.76(14) . . ?
O1 Ti1 B1 121.38(14) . . ?
C13 Ti1 B1 137.83(15) . . ?
C14 Ti1 B1 110.91(15) . . ?
C12 Ti1 B1 116.15(15) . . ?
C11 Ti1 B1 83.78(15) . . ?
B5 Ti1 B1 72.86(15) . . ?
B6 Ti1 B1 41.54(16) . . ?
C15 Ti1 B1 81.15(15) . . ?
B9 Ti1 B1 114.02(16) . . ?
O1 Ti1 S1 76.41(8) . . ?
C13 Ti1 S1 142.35(11) . . ?
C14 Ti1 S1 147.28(11) . . ?
C12 Ti1 S1 107.48(10) . . ?
C11 Ti1 S1 93.55(10) . . ?
B5 Ti1 S1 79.87(11) . . ?
B6 Ti1 S1 76.87(11) . . ?
C15 Ti1 S1 113.19(10) . . ?
B9 Ti1 S1 109.80(11) . . ?
B1 Ti1 S1 45.29(11) . . ?
O1 Ti1 Ti2 40.69(8) . . ?
C13 Ti1 Ti2 126.62(10) . . ?
C14 Ti1 Ti2 152.72(11) . . ?
C12 Ti1 Ti2 121.97(9) . . ?
C11 Ti1 Ti2 140.70(10) . . ?
B5 Ti1 Ti2 56.54(10) . . ?
B6 Ti1 Ti2 92.77(11) . . ?
C15 Ti1 Ti2 172.80(10) . . ?
B9 Ti1 Ti2 56.97(10) . . ?
B1 Ti1 Ti2 93.64(11) . . ?
S1 Ti1 Ti2 59.75(3) . . ?
O1 Ti1 H9 80.9(11) . . ?
C13 Ti1 H9 72.0(11) . . ?
C14 Ti1 H9 74.7(11) . . ?
C12 Ti1 H9 104.5(11) . . ?
C11 Ti1 H9 128.2(11) . . ?
B5 Ti1 H9 66.5(11) . . ?
B6 Ti1 H9 94.2(11) . . ?
C15 Ti1 H9 107.7(11) . . ?
B9 Ti1 H9 28.5(11) . . ?
B1 Ti1 H9 135.2(11) . . ?
S1 Ti1 H9 137.4(11) . . ?
Ti2 Ti1 H9 79.5(11) . . ?
O1 Ti2 C5 114.04(15) . . ?
O1 Ti2 C1 83.17(14) . . ?
C5 Ti2 C1 34.63(16) . . ?
O1 Ti2 C2 85.18(13) . . ?
C5 Ti2 C2 56.78(15) . . ?
C1 Ti2 C2 34.04(14) . . ?
O1 Ti2 C4 138.65(13) . . ?
C5 Ti2 C4 33.97(15) . . ?
C1 Ti2 C4 56.78(15) . . ?
C2 Ti2 C4 56.38(15) . . ?
O1 Ti2 C3 117.17(13) . . ?
C5 Ti2 C3 56.32(14) . . ?
C1 Ti2 C3 56.73(14) . . ?
C2 Ti2 C3 34.30(14) . . ?
C4 Ti2 C3 33.45(14) . . ?
O1 Ti2 B5 92.89(12) . . ?
C5 Ti2 B5 139.89(16) . . ?
C1 Ti2 B5 165.03(15) . . ?
C2 Ti2 B5 160.29(15) . . ?
C4 Ti2 B5 128.45(15) . . ?
C3 Ti2 B5 136.62(14) . . ?
O1 Ti2 B9 73.96(13) . . ?
C5 Ti2 B9 170.67(16) . . ?
C1 Ti2 B9 148.97(16) . . ?
C2 Ti2 B9 121.42(14) . . ?
C4 Ti2 B9 136.73(15) . . ?
C3 Ti2 B9 116.40(14) . . ?
B5 Ti2 B9 40.03(14) . . ?
O1 Ti2 B4 132.67(13) . . ?
C5 Ti2 B4 100.90(16) . . ?
C1 Ti2 B4 135.43(16) . . ?
C2 Ti2 B4 141.98(15) . . ?
C4 Ti2 B4 87.55(15) . . ?
C3 Ti2 B4 108.45(15) . . ?
B5 Ti2 B4 42.14(14) . . ?
B9 Ti2 B4 75.23(14) . . ?
O1 Ti2 B14 87.92(13) . . ?
C5 Ti2 B14 133.86(15) . . ?
C1 Ti2 B14 121.35(15) . . ?
C2 Ti2 B14 87.58(14) . . ?
C4 Ti2 B14 103.49(15) . . ?
C3 Ti2 B14 77.63(13) . . ?
B5 Ti2 B14 72.73(14) . . ?
B9 Ti2 B14 38.92(13) . . ?
B4 Ti2 B14 90.06(15) . . ?
O1 Ti2 S1 74.19(8) . . ?
C5 Ti2 S1 82.49(11) . . ?
C1 Ti2 S1 88.25(11) . . ?
C2 Ti2 S1 121.13(11) . . ?
C4 Ti2 S1 110.88(11) . . ?
C3 Ti2 S1 138.68(10) . . ?
B5 Ti2 S1 76.78(10) . . ?
B9 Ti2 S1 104.90(10) . . ?
B4 Ti2 S1 80.16(11) . . ?
B14 Ti2 S1 143.65(10) . . ?
O1 Ti2 Ti1 41.26(7) . . ?
C5 Ti2 Ti1 134.38(12) . . ?
C1 Ti2 Ti1 117.30(11) . . ?
C2 Ti2 Ti1 126.42(11) . . ?
C4 Ti2 Ti1 167.20(11) . . ?
C3 Ti2 Ti1 155.93(11) . . ?
B5 Ti2 Ti1 54.12(10) . . ?
B9 Ti2 Ti1 54.76(10) . . ?
B4 Ti2 Ti1 91.46(10) . . ?
B14 Ti2 Ti1 89.27(10) . . ?
S1 Ti2 Ti1 56.43(3) . . ?
O1 Ti2 H4A 141.2(10) . . ?
C5 Ti2 H4A 77.9(7) . . ?
C1 Ti2 H4A 112.0(7) . . ?
C2 Ti2 H4A 127.7(9) . . ?
C4 Ti2 H4A 71.6(9) . . ?
C3 Ti2 H4A 100.3(10) . . ?
B5 Ti2 H4A 63.1(7) . . ?
B9 Ti2 H4A 98.9(7) . . ?
B4 Ti2 H4A 23.9(6) . . ?
B14 Ti2 H4A 110.6(8) . . ?
S1 Ti2 H4A 71.0(10) . . ?
Ti1 Ti2 H4A 103.2(9) . . ?
C25 C21 C22 107.9(6) . . ?
C25 C21 C26 126.9(9) . . ?
C22 C21 C26 125.2(8) . . ?
C25 C21 Ti3 73.7(5) . . ?
C22 C21 Ti3 72.1(5) . . ?
C26 C21 Ti3 121.0(6) . . ?
C23 C22 C21 107.3(6) . . ?
C23 C22 C27 125.3(9) . . ?
C21 C22 C27 126.2(9) . . ?
C23 C22 Ti3 72.9(5) . . ?
C21 C22 Ti3 71.7(5) . . ?
C27 C22 Ti3 130.4(7) . . ?
C22 C23 C24 109.2(6) . . ?
C22 C23 C28 126.5(9) . . ?
C24 C23 C28 124.1(9) . . ?
C22 C23 Ti3 72.4(5) . . ?
C24 C23 Ti3 73.5(5) . . ?
C28 C23 Ti3 125.1(7) . . ?
C23 C24 C25 108.3(6) . . ?
C23 C24 C29 126.6(8) . . ?
C25 C24 C29 124.6(8) . . ?
C23 C24 Ti3 71.5(5) . . ?
C25 C24 Ti3 72.4(5) . . ?
C29 C24 Ti3 128.5(6) . . ?
C24 C25 C21 107.3(6) . . ?
C24 C25 C30 128.3(8) . . ?
C21 C25 C30 124.4(8) . . ?
C24 C25 Ti3 72.7(5) . . ?
C21 C25 Ti3 71.0(5) . . ?
C30 C25 Ti3 122.8(6) . . ?
C21 C26 H26A 109.5 . . ?
C21 C26 H26B 109.5 . . ?
H26A C26 H26B 109.5 . . ?
C21 C26 H26C 109.5 . . ?
H26A C26 H26C 109.5 . . ?
H26B C26 H26C 109.5 . . ?
C22 C27 H27A 109.5 . . ?
C22 C27 H27B 109.5 . . ?
H27A C27 H27B 109.5 . . ?
C22 C27 H27C 109.5 . . ?
H27A C27 H27C 109.5 . . ?
H27B C27 H27C 109.5 . . ?
C23 C28 H28A 109.5 . . ?
C23 C28 H28B 109.5 . . ?
H28A C28 H28B 109.5 . . ?
C23 C28 H28C 109.5 . . ?
H28A C28 H28C 109.5 . . ?
H28B C28 H28C 109.5 . . ?
C24 C29 H29A 109.5 . . ?
C24 C29 H29B 109.5 . . ?
H29A C29 H29B 109.5 . . ?
C24 C29 H29C 109.5 . . ?
H29A C29 H29C 109.5 . . ?
H29B C29 H29C 109.5 . . ?
C25 C30 H30A 109.5 . . ?
C25 C30 H30B 109.5 . . ?
H30A C30 H30B 109.5 . . ?
C25 C30 H30C 109.5 . . ?
H30A C30 H30C 109.5 . . ?
H30B C30 H30C 109.5 . . ?
C32 C31 C35 107.8(6) . . ?
C32 C31 C36 124.4(8) . . ?
C35 C31 C36 127.7(8) . . ?
C32 C31 Ti4 76.8(5) . . ?
C35 C31 Ti4 68.7(7) . . ?
C36 C31 Ti4 122.4(5) . . ?
C31 C32 C33 108.8(6) . . ?
C31 C32 C37 124.0(7) . . ?
C33 C32 C37 126.5(8) . . ?
C31 C32 Ti4 71.4(4) . . ?
C33 C32 Ti4 73.8(5) . . ?
C37 C32 Ti4 128.6(5) . . ?
C32 C33 C34 107.6(6) . . ?
C32 C33 C38 124.0(8) . . ?
C34 C33 C38 128.3(8) . . ?
C32 C33 Ti4 74.4(5) . . ?
C34 C33 Ti4 67.4(5) . . ?
C38 C33 Ti4 127.4(7) . . ?
C35 C34 C33 108.1(6) . . ?
C35 C34 C39 126.9(9) . . ?
C33 C34 C39 124.9(8) . . ?
C35 C34 Ti4 72.2(7) . . ?
C33 C34 Ti4 79.7(5) . . ?
C39 C34 Ti4 117.9(6) . . ?
C34 C35 C31 107.6(6) . . ?
C34 C35 C40 128.3(9) . . ?
C31 C35 C40 124.1(9) . . ?
C34 C35 Ti4 73.5(7) . . ?
C31 C35 Ti4 77.5(6) . . ?
C40 C35 Ti4 117.3(8) . . ?
C31 C36 H36A 109.5 . . ?
C31 C36 H36B 109.5 . . ?
H36A C36 H36B 109.5 . . ?
C31 C36 H36C 109.5 . . ?
H36A C36 H36C 109.5 . . ?
H36B C36 H36C 109.5 . . ?
C32 C37 H37A 109.5 . . ?
C32 C37 H37B 109.5 . . ?
H37A C37 H37B 109.5 . . ?
C32 C37 H37C 109.5 . . ?
H37A C37 H37C 109.5 . . ?
H37B C37 H37C 109.5 . . ?
C33 C38 H38A 109.5 . . ?
C33 C38 H38B 109.5 . . ?
H38A C38 H38B 109.5 . . ?
C33 C38 H38C 109.5 . . ?
H38A C38 H38C 109.5 . . ?
H38B C38 H38C 109.5 . . ?
C34 C39 H39A 109.5 . . ?
C34 C39 H39B 109.5 . . ?
H39A C39 H39B 109.5 . . ?
C34 C39 H39C 109.5 . . ?
H39A C39 H39C 109.5 . . ?
H39B C39 H39C 109.5 . . ?
C35 C40 H40A 109.5 . . ?
C35 C40 H40B 109.5 . . ?
H40A C40 H40B 109.5 . . ?
C35 C40 H40C 109.5 . . ?
H40A C40 H40C 109.5 . . ?
H40B C40 H40C 109.5 . . ?
B16 S2 B17 56.5(4) . . ?
B16 S2 Ti4 67.5(4) . . ?
B17 S2 Ti4 114.4(3) . . ?
B16 S2 Ti3 115.3(4) . . ?
B17 S2 Ti3 114.0(3) . . ?
Ti4 S2 Ti3 62.14(4) . . ?
B16 B15 B20 60.7(5) . . ?
B16 B15 B21 112.1(7) . . ?
B20 B15 B21 106.9(6) . . ?
B16 B15 B19 108.5(6) . . ?
B20 B15 B19 58.9(4) . . ?
B21 B15 B19 57.7(4) . . ?
B16 B15 Ti4 76.6(5) . . ?
B20 B15 Ti4 129.5(5) . . ?
B21 B15 Ti4 64.2(4) . . ?
B19 B15 Ti4 118.9(5) . . ?
B16 B15 H15 119(4) . . ?
B20 B15 H15 125(4) . . ?
B21 B15 H15 120(4) . . ?
B19 B15 H15 126(4) . . ?
Ti4 B15 H15 98(4) . . ?
B15 B16 B20 61.2(5) . . ?
B15 B16 B17 107.5(7) . . ?
B20 B16 B17 58.5(5) . . ?
B15 B16 S2 113.0(7) . . ?
B20 B16 S2 112.2(6) . . ?
B17 B16 S2 62.2(4) . . ?
B15 B16 Ti4 62.8(5) . . ?
B20 B16 Ti4 118.0(6) . . ?
B17 B16 Ti4 119.8(6) . . ?
S2 B16 Ti4 68.6(3) . . ?
B15 B16 H16 129(4) . . ?
B20 B16 H16 118(4) . . ?
B17 B16 H16 113(4) . . ?
S2 B16 H16 113(4) . . ?
Ti4 B16 H16 117(4) . . ?
B20 B17 B18 59.7(5) . . ?
B20 B17 B16 58.8(5) . . ?
B18 B17 B16 107.3(6) . . ?
B20 B17 S2 111.6(5) . . ?
B18 B17 S2 114.8(5) . . ?
B16 B17 S2 61.3(4) . . ?
B20 B17 H17 138.8 . . ?
B18 B17 H17 111.0 . . ?
B16 B17 H17 140.7 . . ?
S2 B17 H17 108.4 . . ?
B19 B18 B20 60.5(5) . . ?
B19 B18 B17 107.3(6) . . ?
B20 B18 B17 59.0(5) . . ?
B19 B18 B22 58.7(5) . . ?
B20 B18 B22 109.2(6) . . ?
B17 B18 B22 111.2(5) . . ?
B19 B18 H18 125(4) . . ?
B20 B18 H18 124(4) . . ?
B17 B18 H18 121(4) . . ?
B22 B18 H18 118(4) . . ?
B18 B19 B21 111.9(6) . . ?
B18 B19 B22 64.2(5) . . ?
B21 B19 B22 61.8(5) . . ?
B18 B19 B20 60.9(5) . . ?
B21 B19 B20 109.9(6) . . ?
B22 B19 B20 114.1(6) . . ?
B18 B19 B15 109.2(6) . . ?
B21 B19 B15 60.8(5) . . ?
B22 B19 B15 112.2(6) . . ?
B20 B19 B15 59.5(4) . . ?
B18 B19 H19 114(4) . . ?
B21 B19 H19 119(4) . . ?
B22 B19 H19 106(4) . . ?
B20 B19 H19 127(4) . . ?
B15 B19 H19 131(4) . . ?
B17 B20 B19 107.7(6) . . ?
B17 B20 B16 62.7(5) . . ?
B19 B20 B16 108.5(6) . . ?
B17 B20 B18 61.3(5) . . ?
B19 B20 B18 58.6(5) . . ?
B16 B20 B18 111.7(6) . . ?
B17 B20 B15 108.4(6) . . ?
B19 B20 B15 61.6(4) . . ?
B16 B20 B15 58.1(5) . . ?
B18 B20 B15 109.1(6) . . ?
B17 B20 H20 137(5) . . ?
B19 B20 H20 109(5) . . ?
B16 B20 H20 123(5) . . ?
B18 B20 H20 124(5) . . ?
B15 B20 H20 108(5) . . ?
B25 B21 B19 160.8(7) . . ?
B25 B21 B15 122.4(6) . . ?
B19 B21 B15 61.5(5) . . ?
B25 B21 B22 125.3(7) . . ?
B19 B21 B22 59.6(5) . . ?
B15 B21 B22 110.9(6) . . ?
B25 B21 B24 57.9(5) . . ?
B19 B21 B24 103.0(6) . . ?
B15 B21 B24 107.5(6) . . ?
B22 B21 B24 117.8(6) . . ?
B25 B21 Ti4 65.9(4) . . ?
B19 B21 Ti4 127.7(6) . . ?
B15 B21 Ti4 69.8(4) . . ?
B22 B21 Ti4 129.4(5) . . ?
B24 B21 Ti4 108.9(5) . . ?
B25 B21 Ti3 69.9(4) . . ?
B19 B21 Ti3 125.3(5) . . ?
B15 B21 Ti3 124.4(5) . . ?
B22 B21 Ti3 70.9(4) . . ?
B24 B21 Ti3 120.4(5) . . ?
Ti4 B21 Ti3 69.4(2) . . ?
B19 B22 B21 58.5(5) . . ?
B19 B22 B18 57.1(4) . . ?
B21 B22 B18 103.8(6) . . ?
B19 B22 Ti3 122.0(4) . . ?
B21 B22 Ti3 68.3(4) . . ?
B18 B22 Ti3 122.1(5) . . ?
B19 B22 H22 118(7) . . ?
B21 B22 H22 152(7) . . ?
B18 B22 H22 94(7) . . ?
Ti3 B22 H22 120(7) . . ?
B28 B23 B24 60.6(5) . . ?
B28 B23 B27 58.3(5) . . ?
B24 B23 B27 104.9(6) . . ?
B28 B23 H23 76(4) . . ?
B24 B23 H23 70(4) . . ?
B27 B23 H23 127(4) . . ?
B25 B24 B23 109.0(7) . . ?
B25 B24 B28 62.6(5) . . ?
B23 B24 B28 59.3(5) . . ?
B25 B24 B21 55.1(4) . . ?
B23 B24 B21 122.8(7) . . ?
B28 B24 B21 113.5(6) . . ?
B25 B24 H24 143.1 . . ?
B23 B24 H24 107.5 . . ?
B28 B24 H24 137.4 . . ?
B21 B24 H24 107.2 . . ?
B21 B25 B26 122.2(7) . . ?
B21 B25 B24 67.0(5) . . ?
B26 B25 B24 109.2(6) . . ?
B21 B25 B28 121.3(6) . . ?
B26 B25 B28 61.6(5) . . ?
B24 B25 B28 59.3(5) . . ?
B21 B25 Ti4 69.6(4) . . ?
B26 B25 Ti4 131.4(5) . . ?
B24 B25 Ti4 117.8(5) . . ?
B28 B25 Ti4 158.3(6) . . ?
B21 B25 Ti3 71.5(4) . . ?
B26 B25 Ti3 70.5(4) . . ?
B24 B25 Ti3 129.2(5) . . ?
B28 B25 Ti3 129.2(5) . . ?
Ti4 B25 Ti3 70.7(2) . . ?
B21 B25 H25 135.1 . . ?
B26 B25 H25 101.7 . . ?
B24 B25 H25 109.6 . . ?
B28 B25 H25 86.2 . . ?
Ti4 B25 H25 74.6 . . ?
Ti3 B25 H25 120.4 . . ?
B25 B26 B27 107.2(7) . . ?
B25 B26 B28 62.2(5) . . ?
B27 B26 B28 57.6(5) . . ?
B25 B26 Ti3 70.2(4) . . ?
B27 B26 Ti3 128.4(6) . . ?
B28 B26 Ti3 129.6(6) . . ?
B25 B26 H26 128(4) . . ?
B27 B26 H26 114(4) . . ?
B28 B26 H26 117(4) . . ?
Ti3 B26 H26 104(4) . . ?
B28 B27 B26 63.2(5) . . ?
B28 B27 B23 59.9(6) . . ?
B26 B27 B23 109.7(7) . . ?
B28 B27 H27 125(4) . . ?
B26 B27 H27 121(4) . . ?
B23 B27 H27 124(4) . . ?
B27 B28 B23 61.8(6) . . ?
B27 B28 B24 107.2(7) . . ?
B23 B28 B24 60.1(5) . . ?
B27 B28 B26 59.2(5) . . ?
B23 B28 B26 108.1(7) . . ?
B24 B28 B26 103.8(6) . . ?
B27 B28 B25 103.6(6) . . ?
B23 B28 B25 106.1(6) . . ?
B24 B28 B25 58.1(5) . . ?
B26 B28 B25 56.1(5) . . ?
B27 B28 H28 122.2 . . ?
B23 B28 H28 120.5 . . ?
B24 B28 H28 123.3 . . ?
B26 B28 H28 123.9 . . ?
B25 B28 H28 125.3 . . ?
C25' C21' C22' 107.8(7) . . ?
C25' C21' C26' 122.8(12) . . ?
C22' C21' C26' 128.2(11) . . ?
C25' C21' Ti3 71.8(7) . . ?
C22' C21' Ti3 75.5(6) . . ?
C26' C21' Ti3 128.0(9) . . ?
C23' C22' C21' 108.1(7) . . ?
C23' C22' C27' 128.9(11) . . ?
C21' C22' C27' 122.7(11) . . ?
C23' C22' Ti3 70.2(7) . . ?
C21' C22' Ti3 71.7(6) . . ?
C27' C22' Ti3 128.4(8) . . ?
C22' C23' C24' 108.2(7) . . ?
C22' C23' C28' 122.3(11) . . ?
C24' C23' C28' 129.2(11) . . ?
C22' C23' Ti3 77.5(6) . . ?
C24' C23' Ti3 72.0(7) . . ?
C28' C23' Ti3 121.0(8) . . ?
C23' C24' C25' 107.8(7) . . ?
C23' C24' C29' 123.9(12) . . ?
C25' C24' C29' 128.3(11) . . ?
C23' C24' Ti3 74.4(7) . . ?
C25' C24' Ti3 74.3(8) . . ?
C29' C24' Ti3 118.6(8) . . ?
C21' C25' C24' 107.9(6) . . ?
C21' C25' C30' 129.9(12) . . ?
C24' C25' C30' 122.1(12) . . ?
C21' C25' Ti3 75.3(7) . . ?
C24' C25' Ti3 71.9(7) . . ?
C30' C25' Ti3 121.0(9) . . ?
C21' C26' H26D 109.5 . . ?
C21' C26' H26E 109.5 . . ?
H26D C26' H26E 109.5 . . ?
C21' C26' H26F 109.5 . . ?
H26D C26' H26F 109.5 . . ?
H26E C26' H26F 109.5 . . ?
C22' C27' H27D 109.5 . . ?
C22' C27' H27E 109.5 . . ?
H27D C27' H27E 109.5 . . ?
C22' C27' H27F 109.5 . . ?
H27D C27' H27F 109.5 . . ?
H27E C27' H27F 109.5 . . ?
C23' C28' H28D 109.5 . . ?
C23' C28' H28E 109.5 . . ?
H28D C28' H28E 109.5 . . ?
C23' C28' H28F 109.5 . . ?
H28D C28' H28F 109.5 . . ?
H28E C28' H28F 109.5 . . ?
C24' C29' H29D 109.5 . . ?
C24' C29' H29E 109.5 . . ?
H29D C29' H29E 109.5 . . ?
C24' C29' H29F 109.5 . . ?
H29D C29' H29F 109.5 . . ?
H29E C29' H29F 109.5 . . ?
C25' C30' H30D 109.5 . . ?
C25' C30' H30E 109.5 . . ?
H30D C30' H30E 109.5 . . ?
C25' C30' H30F 109.5 . . ?
H30D C30' H30F 109.5 . . ?
H30E C30' H30F 109.5 . . ?
C32' C31' C35' 107.9(7) . . ?
C32' C31' C36' 127.0(10) . . ?
C35' C31' C36' 125.0(10) . . ?
C32' C31' Ti4 68.7(7) . . ?
C35' C31' Ti4 74.9(7) . . ?
C36' C31' Ti4 123.2(10) . . ?
C31' C32' C33' 107.6(7) . . ?
C31' C32' C37' 125.4(10) . . ?
C33' C32' C37' 126.9(10) . . ?
C31' C32' Ti4 74.9(8) . . ?
C33' C32' Ti4 71.8(6) . . ?
C37' C32' Ti4 120.8(7) . . ?
C34' C33' C32' 108.5(7) . . ?
C34' C33' C38' 124.6(10) . . ?
C32' C33' C38' 124.8(11) . . ?
C34' C33' Ti4 76.3(6) . . ?
C32' C33' Ti4 71.0(6) . . ?
C38' C33' Ti4 131.4(9) . . ?
C33' C34' C35' 108.3(7) . . ?
C33' C34' C39' 126.5(10) . . ?
C35' C34' C39' 125.0(9) . . ?
C33' C34' Ti4 68.3(6) . . ?
C35' C34' Ti4 73.8(5) . . ?
C39' C34' Ti4 127.5(7) . . ?
C31' C35' C34' 107.6(7) . . ?
C31' C35' C40' 126.5(10) . . ?
C34' C35' C40' 125.6(9) . . ?
C31' C35' Ti4 69.8(8) . . ?
C34' C35' Ti4 71.0(5) . . ?
C40' C35' Ti4 130.2(6) . . ?
C31' C36' H36D 109.5 . . ?
C31' C36' H36E 109.5 . . ?
H36D C36' H36E 109.5 . . ?
C31' C36' H36F 109.5 . . ?
H36D C36' H36F 109.5 . . ?
H36E C36' H36F 109.5 . . ?
C32' C37' H37D 109.5 . . ?
C32' C37' H37E 109.5 . . ?
H37D C37' H37E 109.5 . . ?
C32' C37' H37F 109.5 . . ?
H37D C37' H37F 109.5 . . ?
H37E C37' H37F 109.5 . . ?
C33' C38' H38D 109.5 . . ?
C33' C38' H38E 109.5 . . ?
H38D C38' H38E 109.5 . . ?
C33' C38' H38F 109.5 . . ?
H38D C38' H38F 109.5 . . ?
H38E C38' H38F 109.5 . . ?
C34' C39' H39D 109.5 . . ?
C34' C39' H39E 109.5 . . ?
H39D C39' H39E 109.5 . . ?
C34' C39' H39F 109.5 . . ?
H39D C39' H39F 109.5 . . ?
H39E C39' H39F 109.5 . . ?
C35' C40' H40D 109.5 . . ?
C35' C40' H40E 109.5 . . ?
H40D C40' H40E 109.5 . . ?
C35' C40' H40F 109.5 . . ?
H40D C40' H40F 109.5 . . ?
H40E C40' H40F 109.5 . . ?
B17' S2' B16' 54.9(4) . . ?
B17' S2' Ti3 112.4(4) . . ?
B16' S2' Ti3 66.4(3) . . ?
B17' S2' Ti4 115.2(4) . . ?
B16' S2' Ti4 113.5(3) . . ?
Ti3 S2' Ti4 60.69(5) . . ?
B16' B15' B22' 114.4(8) . . ?
B16' B15' B20' 60.9(6) . . ?
B22' B15' B20' 107.0(7) . . ?
B16' B15' B19' 107.3(7) . . ?
B22' B15' B19' 58.9(5) . . ?
B20' B15' B19' 56.6(5) . . ?
B16' B15' Ti3 76.7(5) . . ?
B22' B15' Ti3 65.8(5) . . ?
B20' B15' Ti3 129.7(6) . . ?
B19' B15' Ti3 120.6(6) . . ?
B16' B15' H15' 116.5 . . ?
B22' B15' H15' 122.8 . . ?
B20' B15' H15' 119.3 . . ?
B19' B15' H15' 124.0 . . ?
Ti3 B15' H15' 102.6 . . ?
B15' B16' B20' 62.0(6) . . ?
B15' B16' B17' 107.7(8) . . ?
B20' B16' B17' 58.4(6) . . ?
B15' B16' S2' 112.7(7) . . ?
B20' B16' S2' 111.5(7) . . ?
B17' B16' S2' 61.2(5) . . ?
B15' B16' Ti3 63.1(5) . . ?
B20' B16' Ti3 118.8(7) . . ?
B17' B16' Ti3 119.1(7) . . ?
S2' B16' Ti3 68.5(3) . . ?
B15' B16' H16' 121.6 . . ?
B20' B16' H16' 119.1 . . ?
B17' B16' H16' 121.1 . . ?
S2' B16' H16' 117.8 . . ?
Ti3 B16' H16' 111.2 . . ?
B20' B17' B18' 59.9(6) . . ?
B20' B17' B16' 59.8(6) . . ?
B18' B17' B16' 109.1(8) . . ?
B20' B17' S2' 115.0(7) . . ?
B18' B17' S2' 116.1(8) . . ?
B16' B17' S2' 64.0(5) . . ?
B20' B17' H17' 138.1 . . ?
B18' B17' H17' 110.2 . . ?
B16' B17' H17' 139.5 . . ?
S2' B17' H17' 105.7 . . ?
B19' B18' B20' 58.2(6) . . ?
B19' B18' B17' 104.5(8) . . ?
B20' B18' B17' 58.5(6) . . ?
B19' B18' B21' 58.2(6) . . ?
B20' B18' B21' 107.6(7) . . ?
B17' B18' B21' 110.9(8) . . ?
B19' B18' H18' 141.4 . . ?
B20' B18' H18' 139.1 . . ?
B17' B18' H18' 113.3 . . ?
B21' B18' H18' 112.1 . . ?
B20' B19' B18' 62.1(6) . . ?
B20' B19' B22' 111.0(7) . . ?
B18' B19' B22' 113.6(7) . . ?
B20' B19' B21' 116.9(7) . . ?
B18' B19' B21' 65.6(6) . . ?
B22' B19' B21' 62.5(6) . . ?
B20' B19' B15' 61.4(6) . . ?
B18' B19' B15' 111.3(7) . . ?
B22' B19' B15' 58.7(6) . . ?
B21' B19' B15' 111.9(7) . . ?
B20' B19' H19' 127(4) . . ?
B18' B19' H19' 120(5) . . ?
B22' B19' H19' 114(4) . . ?
B21' B19' H19' 108(4) . . ?
B15' B19' H19' 124(4) . . ?
B19' B20' B17' 107.9(8) . . ?
B19' B20' B18' 59.6(6) . . ?
B17' B20' B18' 61.5(6) . . ?
B19' B20' B16' 108.6(8) . . ?
B17' B20' B16' 61.7(6) . . ?
B18' B20' B16' 111.9(8) . . ?
B19' B20' B15' 61.9(6) . . ?
B17' B20' B15' 106.4(8) . . ?
B18' B20' B15' 109.7(8) . . ?
B16' B20' B15' 57.1(6) . . ?
B19' B20' H20' 121.4 . . ?
B17' B20' H20' 121.7 . . ?
B18' B20' H20' 119.4 . . ?
B16' B20' H20' 120.8 . . ?
B15' B20' H20' 122.6 . . ?
B19' B21' B22' 57.9(5) . . ?
B19' B21' B18' 56.2(5) . . ?
B22' B21' B18' 102.8(7) . . ?
B19' B21' Ti4 121.6(6) . . ?
B22' B21' Ti4 68.8(5) . . ?
B18' B21' Ti4 122.0(6) . . ?
B19' B21' H21' 138.5 . . ?
B22' B21' H21' 143.3 . . ?
B18' B21' H21' 112.7 . . ?
Ti4 B21' H21' 98.5 . . ?
B23' B22' B15' 124.7(8) . . ?
B23' B22' B19' 162.1(8) . . ?
B15' B22' B19' 62.4(5) . . ?
B23' B22' B21' 121.2(8) . . ?
B15' B22' B21' 112.6(7) . . ?
B19' B22' B21' 59.6(5) . . ?
B23' B22' B24' 58.4(5) . . ?
B15' B22' B24' 111.0(7) . . ?
B19' B22' B24' 104.2(7) . . ?
B21' B22' B24' 113.7(8) . . ?
B23' B22' Ti3 67.4(5) . . ?
B15' B22' Ti3 70.2(5) . . ?
B19' B22' Ti3 127.9(7) . . ?
B21' B22' Ti3 128.2(6) . . ?
B24' B22' Ti3 112.3(6) . . ?
B23' B22' Ti4 66.2(4) . . ?
B15' B22' Ti4 124.7(6) . . ?
B19' B22' Ti4 125.6(6) . . ?
B21' B22' Ti4 71.6(5) . . ?
B24' B22' Ti4 116.8(6) . . ?
Ti3 B22' Ti4 67.3(3) . . ?
B27' B23' B22' 125.2(9) . . ?
B27' B23' B24' 111.2(8) . . ?
B22' B23' B24' 65.2(6) . . ?
B27' B23' B28' 61.3(7) . . ?
B22' B23' B28' 121.7(8) . . ?
B24' B23' B28' 61.0(6) . . ?
B27' B23' Ti3 128.8(7) . . ?
B22' B23' Ti3 68.5(5) . . ?
B24' B23' Ti3 118.0(6) . . ?
B28' B23' Ti3 160.8(7) . . ?
B27' B23' Ti4 68.1(6) . . ?
B22' B23' Ti4 75.3(5) . . ?
B24' B23' Ti4 129.8(7) . . ?
B28' B23' Ti4 126.6(6) . . ?
Ti3 B23' Ti4 70.1(3) . . ?
B27' B23' H23' 101.9 . . ?
B22' B23' H23' 132.2 . . ?
B24' B23' H23' 108.0 . . ?
B28' B23' H23' 85.9 . . ?
Ti3 B23' H23' 76.2 . . ?
Ti4 B23' H23' 121.5 . . ?
B23' B24' B25' 106.5(7) . . ?
B23' B24' B28' 60.9(6) . . ?
B25' B24' B28' 57.6(6) . . ?
B23' B24' B22' 56.5(5) . . ?
B25' B24' B22' 123.9(8) . . ?
B28' B24' B22' 113.6(7) . . ?
B23' B24' H24' 121(5) . . ?
B25' B24' H24' 105(5) . . ?
B28' B24' H24' 99(5) . . ?
B22' B24' H24' 130(5) . . ?
B28' B25' B26' 59.1(6) . . ?
B28' B25' B24' 61.5(6) . . ?
B26' B25' B24' 106.9(8) . . ?
B28' B25' H25' 131(5) . . ?
B26' B25' H25' 127(5) . . ?
B24' B25' H25' 123(5) . . ?
B28' B26' B25' 59.6(7) . . ?
B28' B26' B27' 61.4(7) . . ?
B25' B26' B27' 108.6(9) . . ?
B28' B26' H26' 136(4) . . ?
B25' B26' H26' 123(4) . . ?
B27' B26' H26' 126(4) . . ?
B23' B27' B26' 106.7(9) . . ?
B23' B27' B28' 61.9(6) . . ?
B26' B27' B28' 57.6(7) . . ?
B23' B27' Ti4 71.9(6) . . ?
B26' B27' Ti4 127.4(9) . . ?
B28' B27' Ti4 130.7(8) . . ?
B23' B27' H27' 142.6 . . ?
B26' B27' H27' 109.9 . . ?
B28' B27' H27' 136.0 . . ?
Ti4 B27' H27' 91.6 . . ?
B26' B28' B25' 61.3(6) . . ?
B26' B28' B27' 61.0(6) . . ?
B25' B28' B27' 109.6(9) . . ?
B26' B28' B23' 105.3(8) . . ?
B25' B28' B23' 106.8(8) . . ?
B27' B28' B23' 56.7(6) . . ?
B26' B28' B24' 108.1(9) . . ?
B25' B28' B24' 60.9(6) . . ?
B27' B28' B24' 105.1(8) . . ?
B23' B28' B24' 58.1(5) . . ?
B26' B28' H28' 121.4 . . ?
B25' B28' H28' 120.2 . . ?
B27' B28' H28' 122.6 . . ?
B23' B28' H28' 124.8 . . ?
B24' B28' H28' 122.7 . . ?
Ti4 O2 Ti3 101.38(14) . . ?
O2 Ti3 B23' 89.3(3) . . ?
O2 Ti3 B22' 102.0(3) . . ?
B23' Ti3 B22' 44.1(3) . . ?
O2 Ti3 C21 89.4(2) . . ?
O2 Ti3 C22 124.3(3) . . ?
C21 Ti3 C22 36.1(3) . . ?
O2 Ti3 C23 141.4(2) . . ?
C21 Ti3 C23 58.7(3) . . ?
C22 Ti3 C23 34.7(3) . . ?
O2 Ti3 C25 82.9(2) . . ?
C21 Ti3 C25 35.3(3) . . ?
C22 Ti3 C25 59.2(3) . . ?
C23 Ti3 C25 58.5(3) . . ?
O2 Ti3 C24 111.4(3) . . ?
C21 Ti3 C24 58.4(3) . . ?
C22 Ti3 C24 58.3(3) . . ?
C23 Ti3 C24 35.0(2) . . ?
C25 Ti3 C24 34.9(2) . . ?
O2 Ti3 B15' 132.2(3) . . ?
B23' Ti3 B15' 82.7(3) . . ?
B22' Ti3 B15' 44.0(3) . . ?
O2 Ti3 C24' 99.0(3) . . ?
B23' Ti3 C24' 103.3(4) . . ?
B22' Ti3 C24' 140.1(4) . . ?
B15' Ti3 C24' 128.8(4) . . ?
O2 Ti3 C25' 81.8(3) . . ?
B23' Ti3 C25' 131.8(4) . . ?
B22' Ti3 C25' 173.8(4) . . ?
B15' Ti3 C25' 135.9(4) . . ?
C24' Ti3 C25' 33.7(3) . . ?
O2 Ti3 C23' 132.4(3) . . ?
B23' Ti3 C23' 103.4(4) . . ?
B22' Ti3 C23' 119.1(4) . . ?
B15' Ti3 C23' 95.2(4) . . ?
C24' Ti3 C23' 33.6(3) . . ?
C25' Ti3 C23' 55.4(3) . . ?
O2 Ti4 B25 84.8(2) . . ?
O2 Ti4 C32' 90.7(3) . . ?
O2 Ti4 C33' 127.0(3) . . ?
C32' Ti4 C33' 37.2(4) . . ?
O2 Ti4 B21 99.7(3) . . ?
B25 Ti4 B21 44.5(3) . . ?
O2 Ti4 C31' 82.8(3) . . ?
C32' Ti4 C31' 36.4(4) . . ?
C33' Ti4 C31' 60.6(4) . . ?
O2 Ti4 C34' 142.0(3) . . ?
C32' Ti4 C34' 60.1(3) . . ?
C33' Ti4 C34' 35.4(3) . . ?
C31' Ti4 C34' 59.2(3) . . ?
O2 Ti4 C35' 110.6(3) . . ?
C32' Ti4 C35' 59.8(3) . . ?
C33' Ti4 C35' 59.3(3) . . ?
C31' Ti4 C35' 35.3(3) . . ?
C34' Ti4 C35' 35.2(3) . . ?
O2 Ti4 B15 134.7(2) . . ?
B25 Ti4 B15 84.4(3) . . ?
B21 Ti4 B15 46.0(3) . . ?
O2 Ti4 C35 92.0(3) . . ?
B25 Ti4 C35 105.7(3) . . ?
B21 Ti4 C35 145.7(3) . . ?
B15 Ti4 C35 133.3(3) . . ?
O2 Ti4 C34 126.2(2) . . ?
B25 Ti4 C34 105.5(3) . . ?
B21 Ti4 C34 124.8(3) . . ?
B15 Ti4 C34 99.1(3) . . ?
C35 Ti4 C34 34.2(3) . . ?
O2 Ti4 B27' 103.5(3) . . ?
C32' Ti4 B27' 97.4(4) . . ?
C33' Ti4 B27' 81.2(4) . . ?
C31' Ti4 B27' 133.7(5) . . ?
C34' Ti4 B27' 103.9(4) . . ?
C35' Ti4 B27' 138.3(4) . . ?

loop_
_geom_bond_atom_site_label_1
_geom_bond_atom_site_label_2
_geom_bond_distance
_geom_bond_site_symmetry_2
_geom_bond_publ_flag
C1 C2 1.402(6) . ?
C1 C5 1.421(7) . ?
C1 C6 1.498(7) . ?
C1 Ti2 2.393(4) . ?
C2 C3 1.422(6) . ?
C2 C7 1.494(6) . ?
C2 Ti2 2.398(3) . ?
C3 C4 1.392(6) . ?
C3 C8 1.500(6) . ?
C3 Ti2 2.424(4) . ?
C4 C5 1.401(6) . ?
C4 C9 1.502(7) . ?
C4 Ti2 2.413(4) . ?
C5 C10 1.494(6) . ?
C5 Ti2 2.382(4) . ?
C6 H6A 0.9800 . ?
C6 H6B 0.9800 . ?
C6 H6C 0.9800 . ?
C7 H7A 0.9800 . ?
C7 H7B 0.9800 . ?
C7 H7C 0.9800 . ?
C8 H8A 0.9800 . ?
C8 H8B 0.9800 . ?
C8 H8C 0.9800 . ?
C9 H9A 0.9800 . ?
C9 H9B 0.9800 . ?
C9 H9C 0.9800 . ?
C10 H10A 0.9800 . ?
C10 H10B 0.9800 . ?
C10 H10C 0.9800 . ?
C11 C15 1.413(5) . ?
C11 C12 1.413(5) . ?
C11 C16 1.505(6) . ?
C11 Ti1 2.396(4) . ?
C12 C13 1.426(6) . ?
C12 C17 1.489(5) . ?
C12 Ti1 2.377(4) . ?
C13 C14 1.421(6) . ?
C13 C18 1.498(6) . ?
C13 Ti1 2.347(4) . ?
C14 C15 1.401(6) . ?
C14 C19 1.513(6) . ?
C14 Ti1 2.349(4) . ?
C15 C20 1.505(5) . ?
C15 Ti1 2.413(4) . ?
C16 H16A 0.9800 . ?
C16 H16B 0.9800 . ?
C16 H16C 0.9800 . ?
C17 H17A 0.9800 . ?
C17 H17B 0.9800 . ?
C17 H17C 0.9800 . ?
C18 H18A 0.9800 . ?
C18 H18B 0.9800 . ?
C18 H18C 0.9800 . ?
C19 H19A 0.9800 . ?
C19 H19B 0.9800 . ?
C19 H19C 0.9800 . ?
C20 H20A 0.9800 . ?
C20 H20B 0.9800 . ?
C20 H20C 0.9800 . ?
B1 B6 1.749(7) . ?
B1 B7 1.762(7) . ?
B1 B2 1.852(7) . ?
B1 S1 1.963(5) . ?
B1 Ti1 2.518(5) . ?
B1 H1 1.17(4) . ?
B2 B7 1.769(7) . ?
B2 B3 1.857(8) . ?
B2 S1 1.957(5) . ?
B2 H2 1.09(4) . ?
B2 H32 1.183(19) . ?
B3 B8 1.736(7) . ?
B3 B7 1.785(7) . ?
B3 B4 1.897(6) . ?
B3 H3 1.14(4) . ?
B3 H32 1.174(19) . ?
B4 B8 1.763(6) . ?
B4 B5 1.810(6) . ?
B4 Ti2 2.555(4) . ?
B4 H4 1.15(4) . ?
B4 H4A 1.126(18) . ?
B5 B9 1.705(6) . ?
B5 B8 1.738(6) . ?
B5 B6 1.773(6) . ?
B5 B10 1.923(6) . ?
B5 Ti1 2.405(4) . ?
B5 Ti2 2.476(4) . ?
B6 B7 1.782(7) . ?
B6 B8 1.784(7) . ?
B6 Ti1 2.405(4) . ?
B6 H6 1.13(3) . ?
B7 B8 1.754(7) . ?
B7 H7 1.11(4) . ?
B8 H8 1.11(4) . ?
B9 B14 1.695(6) . ?
B9 B10 1.746(6) . ?
B9 B13 1.809(6) . ?
B9 Ti1 2.441(4) . ?
B9 Ti2 2.506(4) . ?
B9 H9 1.17(4) . ?
B10 B11 1.775(7) . ?
B10 B13 1.782(6) . ?
B10 H10 1.08(4) . ?
B10 H11A 1.174(19) . ?
B11 B13 1.721(7) . ?
B11 B12 1.772(7) . ?
B11 H11 1.17(4) . ?
B11 H12A 1.172(18) . ?
B11 H11A 1.182(18) . ?
B12 B13 1.716(7) . ?
B12 B14 1.772(6) . ?
B12 H12 1.18(4) . ?
B12 H12A 1.184(18) . ?
B12 H14A 1.196(19) . ?
B13 B14 1.785(6) . ?
B13 H13 1.03(5) . ?
B14 Ti2 2.578(4) . ?
B14 H14 1.10(4) . ?
B14 H14A 1.175(19) . ?
O1 Ti2 1.828(2) . ?
O1 Ti1 1.849(2) . ?
S1 Ti1 2.5780(11) . ?
S1 Ti2 2.6730(11) . ?
Ti1 Ti2 2.7767(9) . ?
Ti1 H9 2.08(4) . ?
Ti2 H4A 1.89(3) . ?
C21 C25 1.414(10) . ?
C21 C22 1.435(10) . ?
C21 C26 1.493(10) . ?
C21 Ti3 2.312(9) . ?
C22 C23 1.385(11) . ?
C22 C27 1.516(10) . ?
C22 Ti3 2.317(9) . ?
C23 C24 1.406(10) . ?
C23 C28 1.524(10) . ?
C23 Ti3 2.324(9) . ?
C24 C25 1.410(10) . ?
C24 C29 1.509(10) . ?
C24 Ti3 2.350(9) . ?
C25 C30 1.495(9) . ?
C25 Ti3 2.346(10) . ?
C26 H26A 0.9800 . ?
C26 H26B 0.9800 . ?
C26 H26C 0.9800 . ?
C27 H27A 0.9800 . ?
C27 H27B 0.9800 . ?
C27 H27C 0.9800 . ?
C28 H28A 0.9800 . ?
C28 H28B 0.9800 . ?
C28 H28C 0.9800 . ?
C29 H29A 0.9800 . ?
C29 H29B 0.9800 . ?
C29 H29C 0.9800 . ?
C30 H30A 0.9800 . ?
C30 H30B 0.9800 . ?
C30 H30C 0.9800 . ?
C31 C32 1.388(10) . ?
C31 C35 1.421(11) . ?
C31 C36 1.520(10) . ?
C31 Ti4 2.494(8) . ?
C32 C33 1.405(10) . ?
C32 C37 1.552(10) . ?
C32 Ti4 2.562(8) . ?
C33 C34 1.408(11) . ?
C33 C38 1.493(10) . ?
C33 Ti4 2.554(9) . ?
C34 C35 1.405(12) . ?
C34 C39 1.481(10) . ?
C34 Ti4 2.397(8) . ?
C35 C40 1.477(11) . ?
C35 Ti4 2.380(14) . ?
C36 H36A 0.9800 . ?
C36 H36B 0.9800 . ?
C36 H36C 0.9800 . ?
C37 H37A 0.9800 . ?
C37 H37B 0.9800 . ?
C37 H37C 0.9800 . ?
C38 H38A 0.9800 . ?
C38 H38B 0.9800 . ?
C38 H38C 0.9800 . ?
C39 H39A 0.9800 . ?
C39 H39B 0.9800 . ?
C39 H39C 0.9800 . ?
C40 H40A 0.9800 . ?
C40 H40B 0.9800 . ?
C40 H40C 0.9800 . ?
S2 B16 1.943(10) . ?
S2 B17 1.960(8) . ?
S2 Ti4 2.6102(17) . ?
S2 Ti3 2.7614(17) . ?
B15 B16 1.733(14) . ?
B15 B20 1.790(11) . ?
B15 B21 1.815(12) . ?
B15 B19 1.827(10) . ?
B15 Ti4 2.369(8) . ?
B15 H15 1.07(7) . ?
B16 B20 1.781(13) . ?
B16 B17 1.849(14) . ?
B16 Ti4 2.589(12) . ?
B16 H16 1.16(2) . ?
B17 B20 1.774(12) . ?
B17 B18 1.816(11) . ?
B17 H17 1.1200 . ?
B18 B19 1.746(11) . ?
B18 B20 1.786(11) . ?
B18 B22 1.874(11) . ?
B18 H18 1.15(2) . ?
B19 B21 1.758(11) . ?
B19 B22 1.778(12) . ?
B19 B20 1.780(11) . ?
B19 H19 1.15(2) . ?
B20 H20 1.14(2) . ?
B21 B25 1.698(11) . ?
B21 B22 1.816(11) . ?
B21 B24 1.906(12) . ?
B21 Ti4 2.271(9) . ?
B21 Ti3 2.583(9) . ?
B22 Ti3 2.627(8) . ?
B22 H22 1.15(2) . ?
B23 B28 1.753(13) . ?
B23 B24 1.766(12) . ?
B23 B27 1.786(14) . ?
B23 H23 1.14(2) . ?
B24 B25 1.754(11) . ?
B24 B28 1.775(13) . ?
B24 H24 1.1200 . ?
B25 B26 1.721(12) . ?
B25 B28 1.834(11) . ?
B25 Ti4 2.213(8) . ?
B25 Ti3 2.558(8) . ?
B25 H25 1.1200 . ?
B26 B27 1.754(12) . ?
B26 B28 1.824(13) . ?
B26 Ti3 2.562(9) . ?
B26 H26 1.15(2) . ?
B27 B28 1.724(13) . ?
B27 H27 1.15(2) . ?
B28 H28 1.1200 . ?
C21' C25' 1.401(12) . ?
C21' C22' 1.424(12) . ?
C21' C26' 1.530(12) . ?
C21' Ti3 2.501(12) . ?
C22' C23' 1.393(12) . ?
C22' C27' 1.513(12) . ?
C22' Ti3 2.550(10) . ?
C23' C24' 1.411(11) . ?
C23' C28' 1.517(12) . ?
C23' Ti3 2.458(12) . ?
C24' C25' 1.417(12) . ?
C24' C29' 1.494(12) . ?
C24' Ti3 2.426(13) . ?
C25' C30' 1.511(11) . ?
C25' Ti3 2.457(13) . ?
C26' H26D 0.9800 . ?
C26' H26E 0.9800 . ?
C26' H26F 0.9800 . ?
C27' H27D 0.9800 . ?
C27' H27E 0.9800 . ?
C27' H27F 0.9800 . ?
C28' H28D 0.9800 . ?
C28' H28E 0.9800 . ?
C28' H28F 0.9800 . ?
C29' H29D 0.9800 . ?
C29' H29E 0.9800 . ?
C29' H29F 0.9800 . ?
C30' H30D 0.9800 . ?
C30' H30E 0.9800 . ?
C30' H30F 0.9800 . ?
C31' C32' 1.413(13) . ?
C31' C35' 1.417(12) . ?
C31' C36' 1.502(12) . ?
C31' Ti4 2.299(17) . ?
C32' C33' 1.418(13) . ?
C32' C37' 1.483(11) . ?
C32' Ti4 2.219(10) . ?
C33' C34' 1.391(13) . ?
C33' C38' 1.497(13) . ?
C33' Ti4 2.229(12) . ?
C34' C35' 1.419(12) . ?
C34' C39' 1.518(12) . ?
C34' Ti4 2.330(10) . ?
C35' C40' 1.506(11) . ?
C35' Ti4 2.366(8) . ?
C36' H36D 0.9800 . ?
C36' H36E 0.9800 . ?
C36' H36F 0.9800 . ?
C37' H37D 0.9800 . ?
C37' H37E 0.9800 . ?
C37' H37F 0.9800 . ?
C38' H38D 0.9800 . ?
C38' H38E 0.9800 . ?
C38' H38F 0.9800 . ?
C39' H39D 0.9800 . ?
C39' H39E 0.9800 . ?
C39' H39F 0.9800 . ?
C40' H40D 0.9800 . ?
C40' H40E 0.9800 . ?
C40' H40F 0.9800 . ?
S2' B17' 1.950(11) . ?
S2' B16' 2.000(11) . ?
S2' Ti3 2.628(2) . ?
S2' Ti4 2.851(3) . ?
B15' B16' 1.717(14) . ?
B15' B22' 1.749(14) . ?
B15' B20' 1.806(13) . ?
B15' B19' 1.815(13) . ?
B15' Ti3 2.372(10) . ?
B15' H15' 1.1200 . ?
B16' B20' 1.787(15) . ?
B16' B17' 1.821(15) . ?
B16' Ti3 2.589(11) . ?
B16' H16' 1.1200 . ?
B17' B20' 1.761(16) . ?
B17' B18' 1.814(15) . ?
B17' H17' 1.1200 . ?
B18' B19' 1.744(13) . ?
B18' B20' 1.786(14) . ?
B18' B21' 1.911(14) . ?
B18' H18' 1.1200 . ?
B19' B20' 1.717(14) . ?
B19' B22' 1.753(13) . ?
B19' B21' 1.783(13) . ?
B19' H19' 1.14(2) . ?
B20' H20' 1.1200 . ?
B21' B22' 1.834(14) . ?
B21' Ti4 2.726(11) . ?
B21' H21' 1.1200 . ?
B22' B23' 1.721(13) . ?
B22' B24' 1.874(14) . ?
B22' Ti3 2.299(11) . ?
B22' Ti4 2.679(10) . ?
B23' B27' 1.715(15) . ?
B23' B24' 1.758(13) . ?
B23' B28' 1.810(13) . ?
B23' Ti3 2.282(10) . ?
B23' Ti4 2.534(9) . ?
B23' H23' 1.1200 . ?
B24' B25' 1.800(15) . ?
B24' B28' 1.811(15) . ?
B24' H24' 1.15(2) . ?
B25' B28' 1.740(15) . ?
B25' B26' 1.769(15) . ?
B25' H25' 1.15(2) . ?
B26' B28' 1.731(16) . ?
B26' B27' 1.792(17) . ?
B26' H26' 1.16(2) . ?
B27' B28' 1.799(17) . ?
B27' Ti4 2.474(16) . ?
B27' H27' 1.1200 . ?
B28' H28' 1.1200 . ?
O2 Ti4 1.792(3) . ?
O2 Ti3 1.795(3) . ?

loop_
_geom_torsion_atom_site_label_1
_geom_torsion_atom_site_label_2
_geom_torsion_atom_site_label_3
_geom_torsion_atom_site_label_4
_geom_torsion
_geom_torsion_site_symmetry_1
_geom_torsion_site_symmetry_2
_geom_torsion_site_symmetry_3
_geom_torsion_site_symmetry_4
_geom_torsion_publ_flag
C5 C1 C2 C3 1.1(4) . . . . ?
C6 C1 C2 C3 -177.5(4) . . . . ?
Ti2 C1 C2 C3 65.9(2) . . . . ?
C5 C1 C2 C7 178.5(4) . . . . ?
C6 C1 C2 C7 -0.2(6) . . . . ?
Ti2 C1 C2 C7 -116.8(4) . . . . ?
C5 C1 C2 Ti2 -64.7(3) . . . . ?
C6 C1 C2 Ti2 116.6(4) . . . . ?
C1 C2 C3 C4 -0.7(4) . . . . ?
C7 C2 C3 C4 -178.0(4) . . . . ?
Ti2 C2 C3 C4 64.5(2) . . . . ?
C1 C2 C3 C8 166.4(4) . . . . ?
C7 C2 C3 C8 -10.9(6) . . . . ?
Ti2 C2 C3 C8 -128.4(4) . . . . ?
C1 C2 C3 Ti2 -65.2(2) . . . . ?
C7 C2 C3 Ti2 117.5(4) . . . . ?
C2 C3 C4 C5 -0.1(4) . . . . ?
C8 C3 C4 C5 -167.4(3) . . . . ?
Ti2 C3 C4 C5 63.8(3) . . . . ?
C2 C3 C4 C9 174.0(4) . . . . ?
C8 C3 C4 C9 6.7(6) . . . . ?
Ti2 C3 C4 C9 -122.2(4) . . . . ?
C2 C3 C4 Ti2 -63.8(2) . . . . ?
C8 C3 C4 Ti2 128.8(4) . . . . ?
C3 C4 C5 C1 0.7(4) . . . . ?
C9 C4 C5 C1 -173.4(4) . . . . ?
Ti2 C4 C5 C1 65.8(3) . . . . ?
C3 C4 C5 C10 173.6(4) . . . . ?
C9 C4 C5 C10 -0.6(6) . . . . ?
Ti2 C4 C5 C10 -121.4(4) . . . . ?
C3 C4 C5 Ti2 -65.0(3) . . . . ?
C9 C4 C5 Ti2 120.8(4) . . . . ?
C2 C1 C5 C4 -1.2(4) . . . . ?
C6 C1 C5 C4 177.5(4) . . . . ?
Ti2 C1 C5 C4 -66.5(3) . . . . ?
C2 C1 C5 C10 -173.8(4) . . . . ?
C6 C1 C5 C10 4.8(7) . . . . ?
Ti2 C1 C5 C10 120.8(4) . . . . ?
C2 C1 C5 Ti2 65.3(2) . . . . ?
C6 C1 C5 Ti2 -116.0(4) . . . . ?
C15 C11 C12 C13 1.6(4) . . . . ?
C16 C11 C12 C13 176.8(4) . . . . ?
Ti1 C11 C12 C13 -63.5(3) . . . . ?
C15 C11 C12 C17 -176.4(4) . . . . ?
C16 C11 C12 C17 -1.2(6) . . . . ?
Ti1 C11 C12 C17 118.4(4) . . . . ?
C15 C11 C12 Ti1 65.1(3) . . . . ?
C16 C11 C12 Ti1 -119.7(4) . . . . ?
C11 C12 C13 C14 -0.1(4) . . . . ?
C17 C12 C13 C14 177.9(4) . . . . ?
Ti1 C12 C13 C14 -65.1(3) . . . . ?
C11 C12 C13 C18 -178.6(4) . . . . ?
C17 C12 C13 C18 -0.5(6) . . . . ?
Ti1 C12 C13 C18 116.4(4) . . . . ?
C11 C12 C13 Ti1 65.0(3) . . . . ?
C17 C12 C13 Ti1 -116.9(4) . . . . ?
C12 C13 C14 C15 -1.4(4) . . . . ?
C18 C13 C14 C15 177.0(4) . . . . ?
Ti1 C13 C14 C15 -67.3(3) . . . . ?
C12 C13 C14 C19 -178.4(4) . . . . ?
C18 C13 C14 C19 0.0(7) . . . . ?
Ti1 C13 C14 C19 115.7(4) . . . . ?
C12 C13 C14 Ti1 65.9(3) . . . . ?
C18 C13 C14 Ti1 -115.7(4) . . . . ?
C13 C14 C15 C11 2.4(4) . . . . ?
C19 C14 C15 C11 179.4(4) . . . . ?
Ti1 C14 C15 C11 -62.9(3) . . . . ?
C13 C14 C15 C20 -171.3(4) . . . . ?
C19 C14 C15 C20 5.7(7) . . . . ?
Ti1 C14 C15 C20 123.5(4) . . . . ?
C13 C14 C15 Ti1 65.2(3) . . . . ?
C19 C14 C15 Ti1 -117.8(4) . . . . ?
C12 C11 C15 C14 -2.5(4) . . . . ?
C16 C11 C15 C14 -177.5(4) . . . . ?
Ti1 C11 C15 C14 61.7(3) . . . . ?
C12 C11 C15 C20 171.3(4) . . . . ?
C16 C11 C15 C20 -3.8(6) . . . . ?
Ti1 C11 C15 C20 -124.6(4) . . . . ?
C12 C11 C15 Ti1 -64.1(3) . . . . ?
C16 C11 C15 Ti1 120.8(4) . . . . ?
B6 B1 B2 B7 38.1(3) . . . . ?
S1 B1 B2 B7 145.5(3) . . . . ?
Ti1 B1 B2 B7 109.9(4) . . . . ?
B6 B1 B2 B3 3.5(4) . . . . ?
B7 B1 B2 B3 -34.6(3) . . . . ?
S1 B1 B2 B3 110.9(3) . . . . ?
Ti1 B1 B2 B3 75.3(4) . . . . ?
B6 B1 B2 S1 -107.4(3) . . . . ?
B7 B1 B2 S1 -145.5(3) . . . . ?
Ti1 B1 B2 S1 -35.6(3) . . . . ?
B7 B2 B3 B8 -37.9(3) . . . . ?
B1 B2 B3 B8 -3.6(4) . . . . ?
S1 B2 B3 B8 62.9(4) . . . . ?
B1 B2 B3 B7 34.3(3) . . . . ?
S1 B2 B3 B7 100.8(3) . . . . ?
B7 B2 B3 B4 -98.8(4) . . . . ?
B1 B2 B3 B4 -64.5(4) . . . . ?
S1 B2 B3 B4 2.0(5) . . . . ?
B7 B3 B4 B8 34.4(3) . . . . ?
B2 B3 B4 B8 96.1(4) . . . . ?
B8 B3 B4 B5 -36.1(3) . . . . ?
B7 B3 B4 B5 -1.7(4) . . . . ?
B2 B3 B4 B5 60.0(4) . . . . ?
B8 B3 B4 Ti2 -106.6(3) . . . . ?
B7 B3 B4 Ti2 -72.2(4) . . . . ?
B2 B3 B4 Ti2 -10.5(4) . . . . ?
B8 B4 B5 B9 156.5(4) . . . . ?
B3 B4 B5 B9 -168.2(3) . . . . ?
Ti2 B4 B5 B9 -50.9(3) . . . . ?
B3 B4 B5 B8 35.3(3) . . . . ?
Ti2 B4 B5 B8 152.6(3) . . . . ?
B8 B4 B5 B6 -33.0(3) . . . . ?
B3 B4 B5 B6 2.3(4) . . . . ?
Ti2 B4 B5 B6 119.6(3) . . . . ?
B8 B4 B5 B10 90.9(3) . . . . ?
B3 B4 B5 B10 126.2(3) . . . . ?
Ti2 B4 B5 B10 -116.5(3) . . . . ?
B8 B4 B5 Ti1 -112.3(4) . . . . ?
B3 B4 B5 Ti1 -77.0(4) . . . . ?
Ti2 B4 B5 Ti1 40.3(2) . . . . ?
B8 B4 B5 Ti2 -152.6(3) . . . . ?
B3 B4 B5 Ti2 -117.3(3) . . . . ?
B7 B1 B6 B5 97.6(4) . . . . ?
B2 B1 B6 B5 60.6(4) . . . . ?
S1 B1 B6 B5 -5.3(4) . . . . ?
Ti1 B1 B6 B5 -57.0(3) . . . . ?
B2 B1 B6 B7 -37.0(3) . . . . ?
S1 B1 B6 B7 -103.0(3) . . . . ?
Ti1 B1 B6 B7 -154.6(3) . . . . ?
B7 B1 B6 B8 35.0(3) . . . . ?
B2 B1 B6 B8 -2.0(4) . . . . ?
S1 B1 B6 B8 -68.0(4) . . . . ?
Ti1 B1 B6 B8 -119.6(3) . . . . ?
B7 B1 B6 Ti1 154.6(3) . . . . ?
B2 B1 B6 Ti1 117.6(3) . . . . ?
S1 B1 B6 Ti1 51.6(2) . . . . ?
B9 B5 B6 B1 104.4(4) . . . . ?
B8 B5 B6 B1 -98.3(4) . . . . ?
B4 B5 B6 B1 -65.9(4) . . . . ?
B10 B5 B6 B1 166.7(3) . . . . ?
Ti1 B5 B6 B1 59.5(3) . . . . ?
Ti2 B5 B6 B1 15.5(5) . . . . ?
B9 B5 B6 B7 168.3(3) . . . . ?
B8 B5 B6 B7 -34.5(3) . . . . ?
B4 B5 B6 B7 -2.1(4) . . . . ?
B10 B5 B6 B7 -129.4(3) . . . . ?
Ti1 B5 B6 B7 123.3(3) . . . . ?
Ti2 B5 B6 B7 79.3(4) . . . . ?
B9 B5 B6 B8 -157.3(4) . . . . ?
B4 B5 B6 B8 32.4(3) . . . . ?
B10 B5 B6 B8 -95.0(3) . . . . ?
Ti1 B5 B6 B8 157.8(3) . . . . ?
Ti2 B5 B6 B8 113.8(3) . . . . ?
B9 B5 B6 Ti1 45.0(3) . . . . ?
B8 B5 B6 Ti1 -157.8(3) . . . . ?
B4 B5 B6 Ti1 -125.4(3) . . . . ?
B10 B5 B6 Ti1 107.3(3) . . . . ?
Ti2 B5 B6 Ti1 -44.0(2) . . . . ?
B6 B1 B7 B8 -35.9(3) . . . . ?
B2 B1 B7 B8 101.8(4) . . . . ?
S1 B1 B7 B8 69.3(4) . . . . ?
Ti1 B1 B7 B8 -8.6(5) . . . . ?
B6 B1 B7 B2 -137.7(3) . . . . ?
S1 B1 B7 B2 -32.5(3) . . . . ?
Ti1 B1 B7 B2 -110.4(3) . . . . ?
B2 B1 B7 B6 137.7(3) . . . . ?
S1 B1 B7 B6 105.2(3) . . . . ?
Ti1 B1 B7 B6 27.3(3) . . . . ?
B6 B1 B7 B3 -99.3(4) . . . . ?
B2 B1 B7 B3 38.3(3) . . . . ?
S1 B1 B7 B3 5.9(5) . . . . ?
Ti1 B1 B7 B3 -72.1(4) . . . . ?
B1 B2 B7 B8 -102.4(4) . . . . ?
B3 B2 B7 B8 38.2(3) . . . . ?
S1 B2 B7 B8 -69.8(4) . . . . ?
B3 B2 B7 B1 140.6(3) . . . . ?
S1 B2 B7 B1 32.6(3) . . . . ?
B1 B2 B7 B6 -37.9(3) . . . . ?
B3 B2 B7 B6 102.7(4) . . . . ?
S1 B2 B7 B6 -5.3(4) . . . . ?
B1 B2 B7 B3 -140.6(3) . . . . ?
S1 B2 B7 B3 -108.0(3) . . . . ?
B1 B6 B7 B8 140.5(3) . . . . ?
B5 B6 B7 B8 34.3(3) . . . . ?
Ti1 B6 B7 B8 109.8(3) . . . . ?
B5 B6 B7 B1 -106.2(3) . . . . ?
B8 B6 B7 B1 -140.5(3) . . . . ?
Ti1 B6 B7 B1 -30.7(3) . . . . ?
B1 B6 B7 B2 39.7(3) . . . . ?
B5 B6 B7 B2 -66.5(4) . . . . ?
B8 B6 B7 B2 -100.8(4) . . . . ?
Ti1 B6 B7 B2 9.0(5) . . . . ?
B1 B6 B7 B3 107.1(4) . . . . ?
B5 B6 B7 B3 0.9(4) . . . . ?
B8 B6 B7 B3 -33.4(3) . . . . ?
Ti1 B6 B7 B3 76.4(4) . . . . ?
B2 B3 B7 B8 -136.7(3) . . . . ?
B4 B3 B7 B8 -33.6(3) . . . . ?
B8 B3 B7 B1 98.3(4) . . . . ?
B2 B3 B7 B1 -38.4(3) . . . . ?
B4 B3 B7 B1 64.7(5) . . . . ?
B8 B3 B7 B2 136.7(3) . . . . ?
B4 B3 B7 B2 103.1(3) . . . . ?
B8 B3 B7 B6 34.1(3) . . . . ?
B2 B3 B7 B6 -102.6(4) . . . . ?
B4 B3 B7 B6 0.5(4) . . . . ?
B7 B3 B8 B5 -100.8(4) . . . . ?
B2 B3 B8 B5 -63.7(4) . . . . ?
B4 B3 B8 B5 40.7(3) . . . . ?
B2 B3 B8 B7 37.1(3) . . . . ?
B4 B3 B8 B7 141.5(3) . . . . ?
B7 B3 B8 B4 -141.5(3) . . . . ?
B2 B3 B8 B4 -104.4(3) . . . . ?
B7 B3 B8 B6 -34.6(3) . . . . ?
B2 B3 B8 B6 2.5(4) . . . . ?
B4 B3 B8 B6 106.9(3) . . . . ?
B9 B5 B8 B3 -145.4(9) . . . . ?
B6 B5 B8 B3 102.6(4) . . . . ?
B4 B5 B8 B3 -42.2(3) . . . . ?
B10 B5 B8 B3 -153.3(3) . . . . ?
Ti1 B5 B8 B3 77.1(4) . . . . ?
Ti2 B5 B8 B3 -10.4(5) . . . . ?
B9 B5 B8 B7 147.8(9) . . . . ?
B6 B5 B8 B7 35.8(3) . . . . ?
B4 B5 B8 B7 -109.0(4) . . . . ?
B10 B5 B8 B7 139.8(3) . . . . ?
Ti1 B5 B8 B7 10.3(5) . . . . ?
Ti2 B5 B8 B7 -77.2(4) . . . . ?
B9 B5 B8 B4 -103.3(10) . . . . ?
B6 B5 B8 B4 144.8(3) . . . . ?
B10 B5 B8 B4 -111.2(3) . . . . ?
Ti1 B5 B8 B4 119.3(3) . . . . ?
Ti2 B5 B8 B4 31.8(3) . . . . ?
B9 B5 B8 B6 112.0(10) . . . . ?
B4 B5 B8 B6 -144.8(3) . . . . ?
B10 B5 B8 B6 104.1(3) . . . . ?
Ti1 B5 B8 B6 -25.5(3) . . . . ?
Ti2 B5 B8 B6 -112.9(3) . . . . ?
B1 B7 B8 B3 -107.4(4) . . . . ?
B2 B7 B8 B3 -40.1(3) . . . . ?
B6 B7 B8 B3 -142.7(3) . . . . ?
B1 B7 B8 B5 -0.5(5) . . . . ?
B2 B7 B8 B5 66.8(4) . . . . ?
B6 B7 B8 B5 -35.8(3) . . . . ?
B3 B7 B8 B5 106.9(4) . . . . ?
B1 B7 B8 B4 -68.5(4) . . . . ?
B2 B7 B8 B4 -1.2(5) . . . . ?
B6 B7 B8 B4 -103.8(4) . . . . ?
B3 B7 B8 B4 38.9(3) . . . . ?
B1 B7 B8 B6 35.3(3) . . . . ?
B2 B7 B8 B6 102.6(3) . . . . ?
B3 B7 B8 B6 142.7(3) . . . . ?
B5 B4 B8 B3 137.6(3) . . . . ?
Ti2 B4 B8 B3 108.8(3) . . . . ?
B3 B4 B8 B5 -137.6(3) . . . . ?
Ti2 B4 B8 B5 -28.8(3) . . . . ?
B5 B4 B8 B7 100.3(4) . . . . ?
B3 B4 B8 B7 -37.3(3) . . . . ?
Ti2 B4 B8 B7 71.5(4) . . . . ?
B5 B4 B8 B6 33.2(3) . . . . ?
B3 B4 B8 B6 -104.4(4) . . . . ?
Ti2 B4 B8 B6 4.3(5) . . . . ?
B1 B6 B8 B3 -0.3(4) . . . . ?
B5 B6 B8 B3 -105.8(3) . . . . ?
B7 B6 B8 B3 35.0(3) . . . . ?
Ti1 B6 B8 B3 -81.1(4) . . . . ?
B1 B6 B8 B5 105.5(3) . . . . ?
B7 B6 B8 B5 140.9(3) . . . . ?
Ti1 B6 B8 B5 24.7(3) . . . . ?
B1 B6 B8 B7 -35.4(3) . . . . ?
B5 B6 B8 B7 -140.9(3) . . . . ?
Ti1 B6 B8 B7 -116.1(3) . . . . ?
B1 B6 B8 B4 71.6(4) . . . . ?
B5 B6 B8 B4 -33.9(3) . . . . ?
B7 B6 B8 B4 107.0(4) . . . . ?
Ti1 B6 B8 B4 -9.1(5) . . . . ?
B8 B5 B9 B14 91.2(10) . . . . ?
B6 B5 B9 B14 -168.8(3) . . . . ?
B4 B5 B9 B14 0.5(6) . . . . ?
B10 B5 B9 B14 100.5(4) . . . . ?
Ti1 B5 B9 B14 -124.7(4) . . . . ?
Ti2 B5 B9 B14 -50.6(3) . . . . ?
B8 B5 B9 B10 -9.2(10) . . . . ?
B6 B5 B9 B10 90.7(4) . . . . ?
B4 B5 B9 B10 -100.0(4) . . . . ?
Ti1 B5 B9 B10 134.9(2) . . . . ?
Ti2 B5 B9 B10 -151.0(3) . . . . ?
B8 B5 B9 B13 16.5(12) . . . . ?
B6 B5 B9 B13 116.4(4) . . . . ?
B4 B5 B9 B13 -74.3(5) . . . . ?
B10 B5 B9 B13 25.7(3) . . . . ?
Ti1 B5 B9 B13 160.6(3) . . . . ?
Ti2 B5 B9 B13 -125.3(3) . . . . ?
B8 B5 B9 Ti1 -144.1(10) . . . . ?
B6 B5 B9 Ti1 -44.2(3) . . . . ?
B4 B5 B9 Ti1 125.1(3) . . . . ?
B10 B5 B9 Ti1 -134.9(2) . . . . ?
Ti2 B5 B9 Ti1 74.10(9) . . . . ?
B8 B5 B9 Ti2 141.8(10) . . . . ?
B6 B5 B9 Ti2 -118.3(3) . . . . ?
B4 B5 B9 Ti2 51.0(3) . . . . ?
B10 B5 B9 Ti2 151.0(3) . . . . ?
Ti1 B5 B9 Ti2 -74.10(9) . . . . ?
B14 B9 B10 B11 -1.2(4) . . . . ?
B5 B9 B10 B11 118.0(4) . . . . ?
B13 B9 B10 B11 -37.1(3) . . . . ?
Ti1 B9 B10 B11 166.0(3) . . . . ?
Ti2 B9 B10 B11 82.7(4) . . . . ?
B14 B9 B10 B13 36.0(3) . . . . ?
B5 B9 B10 B13 155.1(3) . . . . ?
Ti1 B9 B10 B13 -156.9(3) . . . . ?
Ti2 B9 B10 B13 119.9(4) . . . . ?
B14 B9 B10 B5 -119.1(4) . . . . ?
B13 B9 B10 B5 -155.1(3) . . . . ?
Ti1 B9 B10 B5 48.1(2) . . . . ?
Ti2 B9 B10 B5 -35.2(3) . . . . ?
B9 B10 B11 B13 38.8(3) . . . . ?
B5 B10 B11 B13 98.0(4) . . . . ?
B9 B10 B11 B12 0.3(4) . . . . ?
B13 B10 B11 B12 -38.5(3) . . . . ?
B5 B10 B11 B12 59.4(5) . . . . ?
B10 B11 B12 B13 39.7(3) . . . . ?
B13 B11 B12 B14 -39.1(3) . . . . ?
B10 B11 B12 B14 0.6(4) . . . . ?
B14 B12 B13 B11 136.9(3) . . . . ?
B14 B12 B13 B10 96.9(3) . . . . ?
B11 B12 B13 B10 -40.1(3) . . . . ?
B11 B12 B13 B14 -136.9(3) . . . . ?
B14 B12 B13 B9 35.8(3) . . . . ?
B11 B12 B13 B9 -101.1(3) . . . . ?
B10 B11 B13 B12 -135.8(3) . . . . ?
B12 B11 B13 B10 135.8(3) . . . . ?
B12 B11 B13 B14 39.2(3) . . . . ?
B10 B11 B13 B14 -96.6(3) . . . . ?
B12 B11 B13 B9 98.6(3) . . . . ?
B10 B11 B13 B9 -37.1(3) . . . . ?
B9 B10 B13 B12 -96.4(3) . . . . ?
B11 B10 B13 B12 40.6(3) . . . . ?
B5 B10 B13 B12 -74.5(4) . . . . ?
B9 B10 B13 B11 -137.1(3) . . . . ?
B5 B10 B13 B11 -115.1(4) . . . . ?
B9 B10 B13 B14 -32.7(3) . . . . ?
B11 B10 B13 B14 104.4(3) . . . . ?
B5 B10 B13 B14 -10.7(4) . . . . ?
B11 B10 B13 B9 137.1(3) . . . . ?
B5 B10 B13 B9 22.0(3) . . . . ?
B14 B9 B13 B12 -37.9(3) . . . . ?
B5 B9 B13 B12 75.6(4) . . . . ?
B10 B9 B13 B12 103.2(4) . . . . ?
Ti1 B9 B13 B12 -167.1(7) . . . . ?
Ti2 B9 B13 B12 -13.6(5) . . . . ?
B14 B9 B13 B11 -102.7(3) . . . . ?
B5 B9 B13 B11 10.8(5) . . . . ?
B10 B9 B13 B11 38.4(3) . . . . ?
Ti1 B9 B13 B11 128.1(7) . . . . ?
Ti2 B9 B13 B11 -78.4(4) . . . . ?
B14 B9 B13 B10 -141.1(3) . . . . ?
B5 B9 B13 B10 -27.6(3) . . . . ?
Ti1 B9 B13 B10 89.7(8) . . . . ?
Ti2 B9 B13 B10 -116.8(4) . . . . ?
B5 B9 B13 B14 113.5(4) . . . . ?
B10 B9 B13 B14 141.1(3) . . . . ?
Ti1 B9 B13 B14 -129.2(8) . . . . ?
Ti2 B9 B13 B14 24.3(3) . . . . ?
B5 B9 B14 B12 -74.7(4) . . . . ?
B10 B9 B14 B12 1.5(4) . . . . ?
B13 B9 B14 B12 37.1(3) . . . . ?
Ti1 B9 B14 B12 -163.6(3) . . . . ?
Ti2 B9 B14 B12 -123.8(3) . . . . ?
B5 B9 B14 B13 -111.8(4) . . . . ?
B10 B9 B14 B13 -35.5(3) . . . . ?
Ti1 B9 B14 B13 159.3(4) . . . . ?
Ti2 B9 B14 B13 -160.8(3) . . . . ?
B5 B9 B14 Ti2 49.0(3) . . . . ?
B10 B9 B14 Ti2 125.3(3) . . . . ?
B13 B9 B14 Ti2 160.8(3) . . . . ?
Ti1 B9 B14 Ti2 -39.8(3) . . . . ?
B13 B12 B14 B9 -39.3(3) . . . . ?
B11 B12 B14 B9 -1.3(4) . . . . ?
B11 B12 B14 B13 38.0(3) . . . . ?
B13 B12 B14 Ti2 -115.1(3) . . . . ?
B11 B12 B14 Ti2 -77.1(4) . . . . ?
B12 B13 B14 B9 137.2(3) . . . . ?
B11 B13 B14 B9 97.4(4) . . . . ?
B10 B13 B14 B9 33.5(3) . . . . ?
B11 B13 B14 B12 -39.8(3) . . . . ?
B10 B13 B14 B12 -103.7(4) . . . . ?
B9 B13 B14 B12 -137.2(3) . . . . ?
B12 B13 B14 Ti2 114.6(4) . . . . ?
B11 B13 B14 Ti2 74.8(4) . . . . ?
B10 B13 B14 Ti2 10.9(4) . . . . ?
B9 B13 B14 Ti2 -22.6(3) . . . . ?
Ti2 O1 Ti1 C13 156.34(13) . . . . ?
Ti2 O1 Ti1 C14 148.79(13) . . . . ?
Ti2 O1 Ti1 C12 -169.33(14) . . . . ?
Ti2 O1 Ti1 C11 -148.08(12) . . . . ?
Ti2 O1 Ti1 B5 19.29(14) . . . . ?
Ti2 O1 Ti1 B6 -2.5(2) . . . . ?
Ti2 O1 Ti1 C15 -168.96(16) . . . . ?
Ti2 O1 Ti1 B9 55.97(13) . . . . ?
Ti2 O1 Ti1 B1 -53.48(18) . . . . ?
Ti2 O1 Ti1 S1 -59.09(8) . . . . ?
Ti1 O1 Ti2 C5 130.75(14) . . . . ?
Ti1 O1 Ti2 C1 146.83(15) . . . . ?
Ti1 O1 Ti2 C2 -179.01(14) . . . . ?
Ti1 O1 Ti2 C4 160.55(17) . . . . ?
Ti1 O1 Ti2 C3 -166.22(12) . . . . ?
Ti1 O1 Ti2 B5 -18.67(14) . . . . ?
Ti1 O1 Ti2 B9 -54.35(13) . . . . ?
Ti1 O1 Ti2 B4 -3.1(2) . . . . ?
Ti1 O1 Ti2 B14 -91.26(13) . . . . ?
Ti1 O1 Ti2 S1 56.72(8) . . . . ?
C25 C21 C22 C23 0.8(11) . . . . ?
C26 C21 C22 C23 179.5(9) . . . . ?
Ti3 C21 C22 C23 -64.7(7) . . . . ?
C25 C21 C22 C27 -167.3(10) . . . . ?
C26 C21 C22 C27 11.4(16) . . . . ?
Ti3 C21 C22 C27 127.2(10) . . . . ?
C25 C21 C22 Ti3 65.5(7) . . . . ?
C26 C21 C22 Ti3 -115.8(9) . . . . ?
C21 C22 C23 C24 -0.9(11) . . . . ?
C27 C22 C23 C24 167.3(10) . . . . ?
Ti3 C22 C23 C24 -64.8(7) . . . . ?
C21 C22 C23 C28 -175.0(10) . . . . ?
C27 C22 C23 C28 -6.8(17) . . . . ?
Ti3 C22 C23 C28 121.1(10) . . . . ?
C21 C22 C23 Ti3 63.9(6) . . . . ?
C27 C22 C23 Ti3 -127.9(10) . . . . ?
C22 C23 C24 C25 0.6(12) . . . . ?
C28 C23 C24 C25 174.9(9) . . . . ?
Ti3 C23 C24 C25 -63.4(7) . . . . ?
C22 C23 C24 C29 -171.2(9) . . . . ?
C28 C23 C24 C29 3.1(16) . . . . ?
Ti3 C23 C24 C29 124.7(10) . . . . ?
C22 C23 C24 Ti3 64.1(7) . . . . ?
C28 C23 C24 Ti3 -121.6(10) . . . . ?
C23 C24 C25 C21 -0.1(11) . . . . ?
C29 C24 C25 C21 171.9(9) . . . . ?
Ti3 C24 C25 C21 -63.0(7) . . . . ?
C23 C24 C25 C30 -178.6(9) . . . . ?
C29 C24 C25 C30 -6.6(16) . . . . ?
Ti3 C24 C25 C30 118.5(10) . . . . ?
C23 C24 C25 Ti3 62.9(7) . . . . ?
C29 C24 C25 Ti3 -125.1(9) . . . . ?
C22 C21 C25 C24 -0.4(11) . . . . ?
C26 C21 C25 C24 -179.1(9) . . . . ?
Ti3 C21 C25 C24 64.1(7) . . . . ?
C22 C21 C25 C30 178.2(9) . . . . ?
C26 C21 C25 C30 -0.5(16) . . . . ?
Ti3 C21 C25 C30 -117.3(9) . . . . ?
C22 C21 C25 Ti3 -64.5(7) . . . . ?
C26 C21 C25 Ti3 116.8(10) . . . . ?
C35 C31 C32 C33 -2.7(11) . . . . ?
C36 C31 C32 C33 174.8(8) . . . . ?
Ti4 C31 C32 C33 -64.8(6) . . . . ?
C35 C31 C32 C37 -173.4(9) . . . . ?
C36 C31 C32 C37 4.1(13) . . . . ?
Ti4 C31 C32 C37 124.5(7) . . . . ?
C35 C31 C32 Ti4 62.1(8) . . . . ?
C36 C31 C32 Ti4 -120.5(8) . . . . ?
C31 C32 C33 C34 3.7(10) . . . . ?
C37 C32 C33 C34 174.2(8) . . . . ?
Ti4 C32 C33 C34 -59.5(6) . . . . ?
C31 C32 C33 C38 -171.9(9) . . . . ?
C37 C32 C33 C38 -1.5(15) . . . . ?
Ti4 C32 C33 C38 124.8(10) . . . . ?
C31 C32 C33 Ti4 63.3(6) . . . . ?
C37 C32 C33 Ti4 -126.3(8) . . . . ?
C32 C33 C34 C35 -3.3(12) . . . . ?
C38 C33 C34 C35 172.1(11) . . . . ?
Ti4 C33 C34 C35 -67.3(8) . . . . ?
C32 C33 C34 C39 -179.0(8) . . . . ?
C38 C33 C34 C39 -3.6(16) . . . . ?
Ti4 C33 C34 C39 117.0(9) . . . . ?
C32 C33 C34 Ti4 64.0(7) . . . . ?
C38 C33 C34 Ti4 -120.6(10) . . . . ?
C33 C34 C35 C31 1.7(14) . . . . ?
C39 C34 C35 C31 177.3(9) . . . . ?
Ti4 C34 C35 C31 -70.7(9) . . . . ?
C33 C34 C35 C40 -175.5(12) . . . . ?
C39 C34 C35 C40 0(2) . . . . ?
Ti4 C34 C35 C40 112.0(14) . . . . ?
C33 C34 C35 Ti4 72.5(7) . . . . ?
C39 C34 C35 Ti4 -112.0(9) . . . . ?
C32 C31 C35 C34 0.6(13) . . . . ?
C36 C31 C35 C34 -176.8(8) . . . . ?
Ti4 C31 C35 C34 68.0(9) . . . . ?
C32 C31 C35 C40 178.0(11) . . . . ?
C36 C31 C35 C40 1(2) . . . . ?
Ti4 C31 C35 C40 -114.6(13) . . . . ?
C32 C31 C35 Ti4 -67.4(7) . . . . ?
C36 C31 C35 Ti4 115.2(9) . . . . ?
B21 B15 B16 B20 -97.6(6) . . . . ?
B19 B15 B16 B20 -35.7(6) . . . . ?
Ti4 B15 B16 B20 -152.1(5) . . . . ?
B20 B15 B16 B17 37.0(6) . . . . ?
B21 B15 B16 B17 -60.6(8) . . . . ?
B19 B15 B16 B17 1.2(8) . . . . ?
Ti4 B15 B16 B17 -115.1(6) . . . . ?
B20 B15 B16 S2 103.6(7) . . . . ?
B21 B15 B16 S2 6.0(9) . . . . ?
B19 B15 B16 S2 67.8(8) . . . . ?
Ti4 B15 B16 S2 -48.5(5) . . . . ?
B20 B15 B16 Ti4 152.1(5) . . . . ?
B21 B15 B16 Ti4 54.5(5) . . . . ?
B19 B15 B16 Ti4 116.4(6) . . . . ?
B15 B16 B17 B20 -38.2(6) . . . . ?
S2 B16 B17 B20 -145.4(6) . . . . ?
Ti4 B16 B17 B20 -106.4(7) . . . . ?
B15 B16 B17 B18 -2.0(8) . . . . ?
B20 B16 B17 B18 36.2(6) . . . . ?
S2 B16 B17 B18 -109.2(6) . . . . ?
Ti4 B16 B17 B18 -70.2(7) . . . . ?
B15 B16 B17 S2 107.2(7) . . . . ?
B20 B16 B17 S2 145.4(6) . . . . ?
Ti4 B16 B17 S2 39.0(4) . . . . ?
B20 B17 B18 B19 37.8(6) . . . . ?
B16 B17 B18 B19 2.0(8) . . . . ?
S2 B17 B18 B19 -63.7(7) . . . . ?
B16 B17 B18 B20 -35.8(6) . . . . ?
S2 B17 B18 B20 -101.6(6) . . . . ?
B20 B17 B18 B22 100.3(6) . . . . ?
B16 B17 B18 B22 64.4(8) . . . . ?
S2 B17 B18 B22 -1.3(8) . . . . ?
B20 B18 B19 B21 101.3(7) . . . . ?
B17 B18 B19 B21 64.1(8) . . . . ?
B22 B18 B19 B21 -40.6(6) . . . . ?
B20 B18 B19 B22 141.9(6) . . . . ?
B17 B18 B19 B22 104.7(6) . . . . ?
B17 B18 B19 B20 -37.2(5) . . . . ?
B22 B18 B19 B20 -141.9(6) . . . . ?
B20 B18 B19 B15 35.9(5) . . . . ?
B17 B18 B19 B15 -1.3(8) . . . . ?
B22 B18 B19 B15 -106.0(6) . . . . ?
B16 B15 B19 B18 0.0(8) . . . . ?
B20 B15 B19 B18 -36.5(6) . . . . ?
B21 B15 B19 B18 104.9(7) . . . . ?
Ti4 B15 B19 B18 84.6(7) . . . . ?
B16 B15 B19 B21 -104.9(7) . . . . ?
B20 B15 B19 B21 -141.4(6) . . . . ?
Ti4 B15 B19 B21 -20.4(5) . . . . ?
B16 B15 B19 B22 -69.2(8) . . . . ?
B20 B15 B19 B22 -105.7(7) . . . . ?
B21 B15 B19 B22 35.7(6) . . . . ?
Ti4 B15 B19 B22 15.3(8) . . . . ?
B16 B15 B19 B20 36.5(6) . . . . ?
B21 B15 B19 B20 141.4(6) . . . . ?
Ti4 B15 B19 B20 121.0(6) . . . . ?
B18 B17 B20 B19 -37.1(5) . . . . ?
B16 B17 B20 B19 102.1(7) . . . . ?
S2 B17 B20 B19 69.7(6) . . . . ?
B18 B17 B20 B16 -139.2(7) . . . . ?
S2 B17 B20 B16 -32.4(6) . . . . ?
B16 B17 B20 B18 139.2(7) . . . . ?
S2 B17 B20 B18 106.8(6) . . . . ?
B18 B17 B20 B15 -102.2(6) . . . . ?
B16 B17 B20 B15 37.0(6) . . . . ?
S2 B17 B20 B15 4.6(8) . . . . ?
B18 B19 B20 B17 38.3(5) . . . . ?
B21 B19 B20 B17 -66.3(7) . . . . ?
B22 B19 B20 B17 0.8(8) . . . . ?
B15 B19 B20 B17 -101.7(6) . . . . ?
B18 B19 B20 B16 104.7(7) . . . . ?
B21 B19 B20 B16 0.0(9) . . . . ?
B22 B19 B20 B16 67.2(8) . . . . ?
B15 B19 B20 B16 -35.3(6) . . . . ?
B21 B19 B20 B18 -104.6(7) . . . . ?
B22 B19 B20 B18 -37.5(5) . . . . ?
B15 B19 B20 B18 -140.0(6) . . . . ?
B18 B19 B20 B15 140.0(6) . . . . ?
B21 B19 B20 B15 35.4(6) . . . . ?
B22 B19 B20 B15 102.5(6) . . . . ?
B15 B16 B20 B17 137.7(7) . . . . ?
S2 B16 B20 B17 32.8(6) . . . . ?
Ti4 B16 B20 B17 109.6(6) . . . . ?
B15 B16 B20 B19 36.8(6) . . . . ?
B17 B16 B20 B19 -100.9(7) . . . . ?
S2 B16 B20 B19 -68.1(8) . . . . ?
Ti4 B16 B20 B19 8.7(9) . . . . ?
B15 B16 B20 B18 99.6(7) . . . . ?
B17 B16 B20 B18 -38.1(6) . . . . ?
S2 B16 B20 B18 -5.3(9) . . . . ?
Ti4 B16 B20 B18 71.5(8) . . . . ?
B17 B16 B20 B15 -137.7(7) . . . . ?
S2 B16 B20 B15 -104.9(7) . . . . ?
Ti4 B16 B20 B15 -28.1(5) . . . . ?
B19 B18 B20 B17 -137.7(6) . . . . ?
B22 B18 B20 B17 -103.8(6) . . . . ?
B17 B18 B20 B19 137.7(6) . . . . ?
B22 B18 B20 B19 33.9(5) . . . . ?
B19 B18 B20 B16 -99.1(7) . . . . ?
B17 B18 B20 B16 38.7(7) . . . . ?
B22 B18 B20 B16 -65.1(8) . . . . ?
B19 B18 B20 B15 -36.7(6) . . . . ?
B17 B18 B20 B15 101.0(6) . . . . ?
B22 B18 B20 B15 -2.8(8) . . . . ?
B16 B15 B20 B17 -39.0(6) . . . . ?
B21 B15 B20 B17 67.2(7) . . . . ?
B19 B15 B20 B17 100.7(7) . . . . ?
Ti4 B15 B20 B17 -2.9(9) . . . . ?
B16 B15 B20 B19 -139.7(7) . . . . ?
B21 B15 B20 B19 -33.4(6) . . . . ?
Ti4 B15 B20 B19 -103.6(7) . . . . ?
B21 B15 B20 B16 106.3(7) . . . . ?
B19 B15 B20 B16 139.7(7) . . . . ?
Ti4 B15 B20 B16 36.1(7) . . . . ?
B16 B15 B20 B18 -104.2(7) . . . . ?
B21 B15 B20 B18 2.1(8) . . . . ?
B19 B15 B20 B18 35.5(6) . . . . ?
Ti4 B15 B20 B18 -68.1(8) . . . . ?
B18 B19 B21 B25 152(2) . . . . ?
B22 B19 B21 B25 111(2) . . . . ?
B20 B19 B21 B25 -142(2) . . . . ?
B15 B19 B21 B25 -107(2) . . . . ?
B18 B19 B21 B15 -100.5(7) . . . . ?
B22 B19 B21 B15 -142.2(6) . . . . ?
B20 B19 B21 B15 -34.9(6) . . . . ?
B18 B19 B21 B22 41.7(6) . . . . ?
B20 B19 B21 B22 107.3(7) . . . . ?
B15 B19 B21 B22 142.2(6) . . . . ?
B18 B19 B21 B24 156.5(6) . . . . ?
B22 B19 B21 B24 114.8(7) . . . . ?
B20 B19 B21 B24 -137.9(6) . . . . ?
B15 B19 B21 B24 -103.0(6) . . . . ?
B18 B19 B21 Ti4 -76.8(8) . . . . ?
B22 B19 B21 Ti4 -118.5(7) . . . . ?
B20 B19 B21 Ti4 -11.2(9) . . . . ?
B15 B19 B21 Ti4 23.7(6) . . . . ?
B18 B19 B21 Ti3 13.3(9) . . . . ?
B22 B19 B21 Ti3 -28.4(6) . . . . ?
B20 B19 B21 Ti3 79.0(8) . . . . ?
B15 B19 B21 Ti3 113.8(6) . . . . ?
B16 B15 B21 B25 -103.3(8) . . . . ?
B20 B15 B21 B25 -167.9(7) . . . . ?
B19 B15 B21 B25 158.2(8) . . . . ?
Ti4 B15 B21 B25 -41.6(6) . . . . ?
B16 B15 B21 B19 98.6(7) . . . . ?
B20 B15 B21 B19 34.0(6) . . . . ?
Ti4 B15 B21 B19 160.2(5) . . . . ?
B16 B15 B21 B22 64.1(8) . . . . ?
B20 B15 B21 B22 -0.5(8) . . . . ?
B19 B15 B21 B22 -34.5(6) . . . . ?
Ti4 B15 B21 B22 125.7(6) . . . . ?
B16 B15 B21 B24 -165.9(6) . . . . ?
B20 B15 B21 B24 129.5(6) . . . . ?
B19 B15 B21 B24 95.5(6) . . . . ?
Ti4 B15 B21 B24 -104.2(5) . . . . ?
B16 B15 B21 Ti4 -61.6(6) . . . . ?
B20 B15 B21 Ti4 -126.3(5) . . . . ?
B19 B15 B21 Ti4 -160.2(5) . . . . ?
B16 B15 B21 Ti3 -16.6(8) . . . . ?
B20 B15 B21 Ti3 -81.2(7) . . . . ?
B19 B15 B21 Ti3 -115.2(6) . . . . ?
Ti4 B15 B21 Ti3 45.1(4) . . . . ?
B18 B19 B22 B21 -136.7(6) . . . . ?
B20 B19 B22 B21 -100.6(6) . . . . ?
B15 B19 B22 B21 -35.3(6) . . . . ?
B21 B19 B22 B18 136.7(6) . . . . ?
B20 B19 B22 B18 36.2(5) . . . . ?
B15 B19 B22 B18 101.4(6) . . . . ?
B18 B19 B22 Ti3 -110.0(6) . . . . ?
B21 B19 B22 Ti3 26.7(5) . . . . ?
B20 B19 B22 Ti3 -73.9(7) . . . . ?
B15 B19 B22 Ti3 -8.6(8) . . . . ?
B25 B21 B22 B19 -157.9(8) . . . . ?
B15 B21 B22 B19 35.2(6) . . . . ?
B24 B21 B22 B19 -89.2(7) . . . . ?
Ti4 B21 B22 B19 115.8(7) . . . . ?
Ti3 B21 B22 B19 155.8(5) . . . . ?
B25 B21 B22 B18 165.8(7) . . . . ?
B19 B21 B22 B18 -36.3(5) . . . . ?
B15 B21 B22 B18 -1.1(7) . . . . ?
B24 B21 B22 B18 -125.5(7) . . . . ?
Ti4 B21 B22 B18 79.5(8) . . . . ?
Ti3 B21 B22 B18 119.5(5) . . . . ?
B25 B21 B22 Ti3 46.3(6) . . . . ?
B19 B21 B22 Ti3 -155.8(5) . . . . ?
B15 B21 B22 Ti3 -120.5(6) . . . . ?
B24 B21 B22 Ti3 115.1(6) . . . . ?
Ti4 B21 B22 Ti3 -40.0(6) . . . . ?
B20 B18 B22 B19 -34.7(5) . . . . ?
B17 B18 B22 B19 -97.9(6) . . . . ?
B19 B18 B22 B21 37.0(5) . . . . ?
B20 B18 B22 B21 2.3(7) . . . . ?
B17 B18 B22 B21 -60.9(7) . . . . ?
B19 B18 B22 Ti3 109.8(6) . . . . ?
B20 B18 B22 Ti3 75.1(7) . . . . ?
B17 B18 B22 Ti3 11.9(8) . . . . ?
B28 B23 B24 B25 -39.6(6) . . . . ?
B27 B23 B24 B25 -0.3(9) . . . . ?
B27 B23 B24 B28 39.3(6) . . . . ?
B28 B23 B24 B21 -99.8(8) . . . . ?
B27 B23 B24 B21 -60.5(9) . . . . ?
B19 B21 B25 B26 -94(2) . . . . ?
B15 B21 B25 B26 169.9(7) . . . . ?
B22 B21 B25 B26 4.4(11) . . . . ?
B24 B21 B25 B26 -98.8(8) . . . . ?
Ti4 B21 B25 B26 126.8(7) . . . . ?
Ti3 B21 B25 B26 51.1(6) . . . . ?
B19 B21 B25 B24 5(2) . . . . ?
B15 B21 B25 B24 -91.3(8) . . . . ?
B22 B21 B25 B24 103.3(8) . . . . ?
Ti4 B21 B25 B24 -134.3(5) . . . . ?
Ti3 B21 B25 B24 150.0(5) . . . . ?
B19 B21 B25 B28 -20(3) . . . . ?
B15 B21 B25 B28 -116.0(8) . . . . ?
B22 B21 B25 B28 78.5(10) . . . . ?
B24 B21 B25 B28 -24.7(7) . . . . ?
Ti4 B21 B25 B28 -159.1(7) . . . . ?
Ti3 B21 B25 B28 125.2(7) . . . . ?
B19 B21 B25 Ti4 139(2) . . . . ?
B15 B21 B25 Ti4 43.1(6) . . . . ?
B22 B21 B25 Ti4 -122.4(7) . . . . ?
B24 B21 B25 Ti4 134.3(5) . . . . ?
Ti3 B21 B25 Ti4 -75.70(19) . . . . ?
B19 B21 B25 Ti3 -145(2) . . . . ?
B15 B21 B25 Ti3 118.8(7) . . . . ?
B22 B21 B25 Ti3 -46.7(6) . . . . ?
B24 B21 B25 Ti3 -150.0(5) . . . . ?
Ti4 B21 B25 Ti3 75.70(19) . . . . ?
B23 B24 B25 B21 -117.3(7) . . . . ?
B28 B24 B25 B21 -155.4(7) . . . . ?
B23 B24 B25 B26 0.5(9) . . . . ?
B28 B24 B25 B26 -37.6(6) . . . . ?
B21 B24 B25 B26 117.8(7) . . . . ?
B23 B24 B25 B28 38.1(6) . . . . ?
B21 B24 B25 B28 155.4(7) . . . . ?
B23 B24 B25 Ti4 -166.6(5) . . . . ?
B28 B24 B25 Ti4 155.3(6) . . . . ?
B21 B24 B25 Ti4 -49.3(5) . . . . ?
B23 B24 B25 Ti3 -79.5(8) . . . . ?
B28 B24 B25 Ti3 -117.7(7) . . . . ?
B21 B24 B25 Ti3 37.7(6) . . . . ?
B21 B25 B26 B27 73.9(9) . . . . ?
B24 B25 B26 B27 -0.5(9) . . . . ?
B28 B25 B26 B27 -37.1(6) . . . . ?
Ti4 B25 B26 B27 164.2(6) . . . . ?
Ti3 B25 B26 B27 125.4(6) . . . . ?
B21 B25 B26 B28 111.0(8) . . . . ?
B24 B25 B26 B28 36.6(6) . . . . ?
Ti4 B25 B26 B28 -158.7(7) . . . . ?
Ti3 B25 B26 B28 162.5(5) . . . . ?
B21 B25 B26 Ti3 -51.6(6) . . . . ?
B24 B25 B26 Ti3 -125.9(6) . . . . ?
B28 B25 B26 Ti3 -162.5(5) . . . . ?
Ti4 B25 B26 Ti3 38.8(6) . . . . ?
B25 B26 B27 B28 39.2(6) . . . . ?
Ti3 B26 B27 B28 117.3(8) . . . . ?
B25 B26 B27 B23 0.3(9) . . . . ?
B28 B26 B27 B23 -39.0(7) . . . . ?
Ti3 B26 B27 B23 78.4(9) . . . . ?
B24 B23 B27 B28 -40.4(6) . . . . ?
B28 B23 B27 B26 40.5(7) . . . . ?
B24 B23 B27 B26 0.0(9) . . . . ?
B26 B27 B28 B23 -136.8(7) . . . . ?
B26 B27 B28 B24 -96.1(7) . . . . ?
B23 B27 B28 B24 40.8(6) . . . . ?
B23 B27 B28 B26 136.8(7) . . . . ?
B26 B27 B28 B25 -35.7(6) . . . . ?
B23 B27 B28 B25 101.2(7) . . . . ?
B24 B23 B28 B27 134.0(7) . . . . ?
B27 B23 B28 B24 -134.0(7) . . . . ?
B24 B23 B28 B26 95.8(7) . . . . ?
B27 B23 B28 B26 -38.2(6) . . . . ?
B24 B23 B28 B25 36.9(6) . . . . ?
B27 B23 B28 B25 -97.1(7) . . . . ?
B25 B24 B28 B27 95.6(7) . . . . ?
B23 B24 B28 B27 -41.6(6) . . . . ?
B21 B24 B28 B27 73.8(8) . . . . ?
B25 B24 B28 B23 137.3(7) . . . . ?
B21 B24 B28 B23 115.4(7) . . . . ?
B25 B24 B28 B26 34.1(6) . . . . ?
B23 B24 B28 B26 -103.2(7) . . . . ?
B21 B24 B28 B26 12.2(8) . . . . ?
B23 B24 B28 B25 -137.3(7) . . . . ?
B21 B24 B28 B25 -21.9(6) . . . . ?
B25 B26 B28 B27 -137.0(7) . . . . ?
Ti3 B26 B28 B27 -115.4(8) . . . . ?
B25 B26 B28 B23 -97.6(7) . . . . ?
B27 B26 B28 B23 39.4(7) . . . . ?
Ti3 B26 B28 B23 -76.1(8) . . . . ?
B25 B26 B28 B24 -35.0(6) . . . . ?
B27 B26 B28 B24 102.0(7) . . . . ?
Ti3 B26 B28 B24 -13.5(9) . . . . ?
B27 B26 B28 B25 137.0(7) . . . . ?
Ti3 B26 B28 B25 21.5(6) . . . . ?
B21 B25 B28 B27 -75.3(9) . . . . ?
B26 B25 B28 B27 37.1(6) . . . . ?
B24 B25 B28 B27 -101.9(7) . . . . ?
Ti4 B25 B28 B27 169.6(13) . . . . ?
Ti3 B25 B28 B27 15.7(9) . . . . ?
B21 B25 B28 B23 -11.1(10) . . . . ?
B26 B25 B28 B23 101.3(7) . . . . ?
B24 B25 B28 B23 -37.8(6) . . . . ?
Ti4 B25 B28 B23 -126.2(14) . . . . ?
Ti3 B25 B28 B23 79.8(8) . . . . ?
B21 B25 B28 B24 26.6(7) . . . . ?
B26 B25 B28 B24 139.0(7) . . . . ?
Ti4 B25 B28 B24 -88.5(15) . . . . ?
Ti3 B25 B28 B24 117.6(7) . . . . ?
B21 B25 B28 B26 -112.4(8) . . . . ?
B24 B25 B28 B26 -139.0(7) . . . . ?
Ti4 B25 B28 B26 132.5(15) . . . . ?
Ti3 B25 B28 B26 -21.4(6) . . . . ?
C25' C21' C22' C23' 4.0(14) . . . . ?
C26' C21' C22' C23' 171.5(13) . . . . ?
Ti3 C21' C22' C23' -61.2(9) . . . . ?
C25' C21' C22' C27' -170.4(12) . . . . ?
C26' C21' C22' C27' -3(2) . . . . ?
Ti3 C21' C22' C27' 124.5(11) . . . . ?
C25' C21' C22' Ti3 65.1(9) . . . . ?
C26' C21' C22' Ti3 -127.4(14) . . . . ?
C21' C22' C23' C24' -3.9(14) . . . . ?
C27' C22' C23' C24' 170.0(12) . . . . ?
Ti3 C22' C23' C24' -66.0(9) . . . . ?
C21' C22' C23' C28' -178.9(11) . . . . ?
C27' C22' C23' C28' -5(2) . . . . ?
Ti3 C22' C23' C28' 119.0(12) . . . . ?
C21' C22' C23' Ti3 62.1(8) . . . . ?
C27' C22' C23' Ti3 -123.9(13) . . . . ?
C22' C23' C24' C25' 2.3(15) . . . . ?
C28' C23' C24' C25' 176.9(13) . . . . ?
Ti3 C23' C24' C25' -67.4(10) . . . . ?
C22' C23' C24' C29' -176.0(12) . . . . ?
C28' C23' C24' C29' -1(2) . . . . ?
Ti3 C23' C24' C29' 114.3(13) . . . . ?
C22' C23' C24' Ti3 69.7(9) . . . . ?
C28' C23' C24' Ti3 -115.7(13) . . . . ?
C22' C21' C25' C24' -2.5(15) . . . . ?
C26' C21' C25' C24' -170.8(12) . . . . ?
Ti3 C21' C25' C24' 65.1(10) . . . . ?
C22' C21' C25' C30' 174.1(13) . . . . ?
C26' C21' C25' C30' 6(2) . . . . ?
Ti3 C21' C25' C30' -118.3(15) . . . . ?
C22' C21' C25' Ti3 -67.6(9) . . . . ?
C26' C21' C25' Ti3 124.1(12) . . . . ?
C23' C24' C25' C21' 0.1(16) . . . . ?
C29' C24' C25' C21' 178.3(13) . . . . ?
Ti3 C24' C25' C21' -67.4(10) . . . . ?
C23' C24' C25' C30' -176.8(12) . . . . ?
C29' C24' C25' C30' 1(2) . . . . ?
Ti3 C24' C25' C30' 115.7(12) . . . . ?
C23' C24' C25' Ti3 67.5(9) . . . . ?
C29' C24' C25' Ti3 -114.3(14) . . . . ?
C35' C31' C32' C33' 0.4(17) . . . . ?
C36' C31' C32' C33' 179.0(14) . . . . ?
Ti4 C31' C32' C33' -64.8(9) . . . . ?
C35' C31' C32' C37' -177.5(10) . . . . ?
C36' C31' C32' C37' 1(2) . . . . ?
Ti4 C31' C32' C37' 117.3(12) . . . . ?
C35' C31' C32' Ti4 65.2(11) . . . . ?
C36' C31' C32' Ti4 -116.2(16) . . . . ?
C31' C32' C33' C34' -0.8(15) . . . . ?
C37' C32' C33' C34' 177.0(10) . . . . ?
Ti4 C32' C33' C34' -67.7(9) . . . . ?
C31' C32' C33' C38' -165.3(13) . . . . ?
C37' C32' C33' C38' 13(2) . . . . ?
Ti4 C32' C33' C38' 127.8(13) . . . . ?
C31' C32' C33' Ti4 66.9(10) . . . . ?
C37' C32' C33' Ti4 -115.3(11) . . . . ?
C32' C33' C34' C35' 0.9(13) . . . . ?
C38' C33' C34' C35' 165.4(11) . . . . ?
Ti4 C33' C34' C35' -63.4(7) . . . . ?
C32' C33' C34' C39' -174.4(10) . . . . ?
C38' C33' C34' C39' -10(2) . . . . ?
Ti4 C33' C34' C39' 121.3(11) . . . . ?
C32' C33' C34' Ti4 64.2(8) . . . . ?
C38' C33' C34' Ti4 -131.2(14) . . . . ?
C32' C31' C35' C34' 0.1(15) . . . . ?
C36' C31' C35' C34' -178.5(14) . . . . ?
Ti4 C31' C35' C34' 61.3(7) . . . . ?
C32' C31' C35' C40' 173.2(10) . . . . ?
C36' C31' C35' C40' -5(2) . . . . ?
Ti4 C31' C35' C40' -125.7(10) . . . . ?
C32' C31' C35' Ti4 -61.2(11) . . . . ?
C36' C31' C35' Ti4 120.2(16) . . . . ?
C33' C34' C35' C31' -0.6(13) . . . . ?
C39' C34' C35' C31' 174.8(12) . . . . ?
Ti4 C34' C35' C31' -60.5(9) . . . . ?
C33' C34' C35' C40' -173.7(10) . . . . ?
C39' C34' C35' C40' 1.6(16) . . . . ?
Ti4 C34' C35' C40' 126.4(9) . . . . ?
C33' C34' C35' Ti4 59.9(8) . . . . ?
C39' C34' C35' Ti4 -124.8(10) . . . . ?
B22' B15' B16' B20' -96.6(8) . . . . ?
B19' B15' B16' B20' -33.6(7) . . . . ?
Ti3 B15' B16' B20' -151.9(6) . . . . ?
B22' B15' B16' B17' -59.0(10) . . . . ?
B20' B15' B16' B17' 37.6(7) . . . . ?
B19' B15' B16' B17' 4.1(10) . . . . ?
Ti3 B15' B16' B17' -114.3(7) . . . . ?
B22' B15' B16' S2' 6.5(10) . . . . ?
B20' B15' B16' S2' 103.1(8) . . . . ?
B19' B15' B16' S2' 69.5(8) . . . . ?
Ti3 B15' B16' S2' -48.8(5) . . . . ?
B22' B15' B16' Ti3 55.3(6) . . . . ?
B20' B15' B16' Ti3 151.9(6) . . . . ?
B19' B15' B16' Ti3 118.4(6) . . . . ?
B15' B16' B17' B20' -39.3(7) . . . . ?
S2' B16' B17' B20' -146.0(7) . . . . ?
Ti3 B16' B17' B20' -107.8(8) . . . . ?
B15' B16' B17' B18' -3.8(10) . . . . ?
B20' B16' B17' B18' 35.5(7) . . . . ?
S2' B16' B17' B18' -110.5(8) . . . . ?
Ti3 B16' B17' B18' -72.3(9) . . . . ?
B15' B16' B17' S2' 106.7(7) . . . . ?
B20' B16' B17' S2' 146.0(7) . . . . ?
Ti3 B16' B17' S2' 38.2(6) . . . . ?
B20' B17' B18' B19' 37.3(7) . . . . ?
B16' B17' B18' B19' 1.8(10) . . . . ?
S2' B17' B18' B19' -67.8(9) . . . . ?
B16' B17' B18' B20' -35.5(7) . . . . ?
S2' B17' B18' B20' -105.1(8) . . . . ?
B20' B17' B18' B21' 98.3(8) . . . . ?
B16' B17' B18' B21' 62.9(9) . . . . ?
S2' B17' B18' B21' -6.8(10) . . . . ?
B17' B18' B19' B20' -37.4(7) . . . . ?
B21' B18' B19' B20' -143.4(8) . . . . ?
B20' B18' B19' B22' 102.2(9) . . . . ?
B17' B18' B19' B22' 64.7(9) . . . . ?
B21' B18' B19' B22' -41.2(7) . . . . ?
B20' B18' B19' B21' 143.4(8) . . . . ?
B17' B18' B19' B21' 105.9(8) . . . . ?
B20' B18' B19' B15' 38.2(7) . . . . ?
B17' B18' B19' B15' 0.7(10) . . . . ?
B21' B18' B19' B15' -105.2(8) . . . . ?
B16' B15' B19' B20' 35.4(7) . . . . ?
B22' B15' B19' B20' 143.9(8) . . . . ?
Ti3 B15' B19' B20' 119.9(8) . . . . ?
B16' B15' B19' B18' -3.1(10) . . . . ?
B22' B15' B19' B18' 105.4(8) . . . . ?
B20' B15' B19' B18' -38.4(7) . . . . ?
Ti3 B15' B19' B18' 81.5(8) . . . . ?
B16' B15' B19' B22' -108.5(8) . . . . ?
B20' B15' B19' B22' -143.9(8) . . . . ?
Ti3 B15' B19' B22' -24.0(6) . . . . ?
B16' B15' B19' B21' -74.4(9) . . . . ?
B22' B15' B19' B21' 34.2(7) . . . . ?
B20' B15' B19' B21' -109.7(8) . . . . ?
Ti3 B15' B19' B21' 10.2(10) . . . . ?
B18' B19' B20' B17' 39.6(7) . . . . ?
B22' B19' B20' B17' -66.8(9) . . . . ?
B21' B19' B20' B17' 2.1(11) . . . . ?
B15' B19' B20' B17' -99.4(8) . . . . ?
B22' B19' B20' B18' -106.4(8) . . . . ?
B21' B19' B20' B18' -37.6(8) . . . . ?
B15' B19' B20' B18' -139.1(8) . . . . ?
B18' B19' B20' B16' 105.0(9) . . . . ?
B22' B19' B20' B16' -1.4(10) . . . . ?
B21' B19' B20' B16' 67.5(10) . . . . ?
B15' B19' B20' B16' -34.0(7) . . . . ?
B18' B19' B20' B15' 139.1(8) . . . . ?
B22' B19' B20' B15' 32.6(7) . . . . ?
B21' B19' B20' B15' 101.5(8) . . . . ?
B18' B17' B20' B19' -38.8(7) . . . . ?
B16' B17' B20' B19' 101.9(8) . . . . ?
S2' B17' B20' B19' 68.2(9) . . . . ?
B16' B17' B20' B18' 140.6(8) . . . . ?
S2' B17' B20' B18' 106.9(9) . . . . ?
B18' B17' B20' B16' -140.6(8) . . . . ?
S2' B17' B20' B16' -33.7(7) . . . . ?
B18' B17' B20' B15' -103.9(8) . . . . ?
B16' B17' B20' B15' 36.7(7) . . . . ?
S2' B17' B20' B15' 3.0(10) . . . . ?
B17' B18' B20' B19' 136.4(8) . . . . ?
B21' B18' B20' B19' 32.1(7) . . . . ?
B19' B18' B20' B17' -136.4(8) . . . . ?
B21' B18' B20' B17' -104.2(9) . . . . ?
B19' B18' B20' B16' -99.3(8) . . . . ?
B17' B18' B20' B16' 37.0(8) . . . . ?
B21' B18' B20' B16' -67.2(10) . . . . ?
B19' B18' B20' B15' -37.9(7) . . . . ?
B17' B18' B20' B15' 98.5(8) . . . . ?
B21' B18' B20' B15' -5.8(10) . . . . ?
B15' B16' B20' B19' 36.0(7) . . . . ?
B17' B16' B20' B19' -100.9(8) . . . . ?
S2' B16' B20' B19' -69.1(9) . . . . ?
Ti3 B16' B20' B19' 7.4(10) . . . . ?
B15' B16' B20' B17' 136.9(8) . . . . ?
S2' B16' B20' B17' 31.8(7) . . . . ?
Ti3 B16' B20' B17' 108.3(8) . . . . ?
B15' B16' B20' B18' 100.0(8) . . . . ?
B17' B16' B20' B18' -36.9(8) . . . . ?
S2' B16' B20' B18' -5.2(10) . . . . ?
Ti3 B16' B20' B18' 71.4(9) . . . . ?
B17' B16' B20' B15' -136.9(8) . . . . ?
S2' B16' B20' B15' -105.1(8) . . . . ?
Ti3 B16' B20' B15' -28.6(6) . . . . ?
B16' B15' B20' B19' -140.8(8) . . . . ?
B22' B15' B20' B19' -31.9(7) . . . . ?
Ti3 B15' B20' B19' -104.3(8) . . . . ?
B16' B15' B20' B17' -38.9(8) . . . . ?
B22' B15' B20' B17' 70.1(9) . . . . ?
B19' B15' B20' B17' 101.9(8) . . . . ?
Ti3 B15' B20' B17' -2.3(11) . . . . ?
B16' B15' B20' B18' -103.9(9) . . . . ?
B22' B15' B20' B18' 5.1(10) . . . . ?
B19' B15' B20' B18' 36.9(7) . . . . ?
Ti3 B15' B20' B18' -67.3(10) . . . . ?
B22' B15' B20' B16' 108.9(8) . . . . ?
B19' B15' B20' B16' 140.8(8) . . . . ?
Ti3 B15' B20' B16' 36.5(8) . . . . ?
B20' B19' B21' B22' -100.8(9) . . . . ?
B18' B19' B21' B22' -137.1(8) . . . . ?
B15' B19' B21' B22' -32.8(7) . . . . ?
B20' B19' B21' B18' 36.3(8) . . . . ?
B22' B19' B21' B18' 137.1(8) . . . . ?
B15' B19' B21' B18' 104.3(8) . . . . ?
B20' B19' B21' Ti4 -73.4(9) . . . . ?
B18' B19' B21' Ti4 -109.6(8) . . . . ?
B22' B19' B21' Ti4 27.5(6) . . . . ?
B15' B19' B21' Ti4 -5.3(10) . . . . ?
B16' B15' B22' B23' -103.0(10) . . . . ?
B20' B15' B22' B23' -168.2(8) . . . . ?
B19' B15' B22' B23' 160.8(10) . . . . ?
Ti3 B15' B22' B23' -41.8(7) . . . . ?
B16' B15' B22' B19' 96.2(8) . . . . ?
B20' B15' B22' B19' 31.0(7) . . . . ?
Ti3 B15' B22' B19' 157.5(6) . . . . ?
B16' B15' B22' B21' 62.9(10) . . . . ?
B20' B15' B22' B21' -2.3(10) . . . . ?
B19' B15' B22' B21' -33.3(7) . . . . ?
Ti3 B15' B22' B21' 124.2(7) . . . . ?
B16' B15' B22' B24' -168.4(8) . . . . ?
B20' B15' B22' B24' 126.4(8) . . . . ?
B19' B15' B22' B24' 95.5(8) . . . . ?
Ti3 B15' B22' B24' -107.1(7) . . . . ?
B16' B15' B22' Ti3 -61.3(7) . . . . ?
B20' B15' B22' Ti3 -126.5(7) . . . . ?
B19' B15' B22' Ti3 -157.5(6) . . . . ?
B16' B15' B22' Ti4 -19.7(11) . . . . ?
B20' B15' B22' Ti4 -84.9(8) . . . . ?
B19' B15' B22' Ti4 -115.9(8) . . . . ?
Ti3 B15' B22' Ti4 41.6(5) . . . . ?
B20' B19' B22' B23' -152(3) . . . . ?
B18' B19' B22' B23' 140(3) . . . . ?
B21' B19' B22' B23' 98(3) . . . . ?
B15' B19' B22' B23' -118(3) . . . . ?
B20' B19' B22' B15' -33.7(7) . . . . ?
B18' B19' B22' B15' -101.4(8) . . . . ?
B21' B19' B22' B15' -144.0(7) . . . . ?
B20' B19' B22' B21' 110.3(8) . . . . ?
B18' B19' B22' B21' 42.6(8) . . . . ?
B15' B19' B22' B21' 144.0(7) . . . . ?
B20' B19' B22' B24' -140.3(8) . . . . ?
B18' B19' B22' B24' 152.0(8) . . . . ?
B21' B19' B22' B24' 109.4(8) . . . . ?
B15' B19' B22' B24' -106.6(8) . . . . ?
B20' B19' B22' Ti3 -6.5(11) . . . . ?
B18' B19' B22' Ti3 -74.3(10) . . . . ?
B21' B19' B22' Ti3 -116.8(8) . . . . ?
B15' B19' B22' Ti3 27.2(7) . . . . ?
B20' B19' B22' Ti4 80.9(9) . . . . ?
B18' B19' B22' Ti4 13.1(11) . . . . ?
B21' B19' B22' Ti4 -29.4(7) . . . . ?
B15' B19' B22' Ti4 114.6(8) . . . . ?
B19' B21' B22' B23' -159.1(10) . . . . ?
B18' B21' B22' B23' 165.4(8) . . . . ?
Ti4 B21' B22' B23' 45.8(7) . . . . ?
B19' B21' B22' B15' 34.4(7) . . . . ?
B18' B21' B22' B15' -1.1(10) . . . . ?
Ti4 B21' B22' B15' -120.7(7) . . . . ?
B18' B21' B22' B19' -35.4(6) . . . . ?
Ti4 B21' B22' B19' -155.1(6) . . . . ?
B19' B21' B22' B24' -93.0(8) . . . . ?
B18' B21' B22' B24' -128.4(8) . . . . ?
Ti4 B21' B22' B24' 111.9(7) . . . . ?
B19' B21' B22' Ti3 116.4(9) . . . . ?
B18' B21' B22' Ti3 80.9(9) . . . . ?
Ti4 B21' B22' Ti3 -38.7(6) . . . . ?
B19' B21' B22' Ti4 155.1(6) . . . . ?
B18' B21' B22' Ti4 119.6(6) . . . . ?
B15' B22' B23' B27' 165.8(9) . . . . ?
B19' B22' B23' B27' -86(3) . . . . ?
B21' B22' B23' B27' 1.0(14) . . . . ?
B24' B22' B23' B27' -99.3(10) . . . . ?
Ti3 B22' B23' B27' 123.0(9) . . . . ?
Ti4 B22' B23' B27' 49.0(8) . . . . ?
B15' B22' B23' B24' -94.9(10) . . . . ?
B19' B22' B23' B24' 13(3) . . . . ?
B21' B22' B23' B24' 100.3(9) . . . . ?
Ti3 B22' B23' B24' -137.6(6) . . . . ?
Ti4 B22' B23' B24' 148.3(6) . . . . ?
B15' B22' B23' B28' -119.0(10) . . . . ?
B19' B22' B23' B28' -11(3) . . . . ?
B21' B22' B23' B28' 76.2(11) . . . . ?
B24' B22' B23' B28' -24.1(8) . . . . ?
Ti3 B22' B23' B28' -161.7(8) . . . . ?
Ti4 B22' B23' B28' 124.2(8) . . . . ?
B15' B22' B23' Ti3 42.7(8) . . . . ?
B19' B22' B23' Ti3 151(3) . . . . ?
B21' B22' B23' Ti3 -122.0(8) . . . . ?
B24' B22' B23' Ti3 137.6(6) . . . . ?
Ti4 B22' B23' Ti3 -74.1(2) . . . . ?
B15' B22' B23' Ti4 116.8(8) . . . . ?
B19' B22' B23' Ti4 -135(3) . . . . ?
B21' B22' B23' Ti4 -48.0(7) . . . . ?
B24' B22' B23' Ti4 -148.3(6) . . . . ?
Ti3 B22' B23' Ti4 74.1(2) . . . . ?
B27' B23' B24' B25' 0.0(12) . . . . ?
B22' B23' B24' B25' -120.1(9) . . . . ?
B28' B23' B24' B25' 36.5(7) . . . . ?
Ti3 B23' B24' B25' -165.3(7) . . . . ?
Ti4 B23' B24' B25' -78.6(10) . . . . ?
B27' B23' B24' B28' -36.5(9) . . . . ?
B22' B23' B24' B28' -156.6(8) . . . . ?
Ti3 B23' B24' B28' 158.2(8) . . . . ?
Ti4 B23' B24' B28' -115.1(9) . . . . ?
B27' B23' B24' B22' 120.1(10) . . . . ?
B28' B23' B24' B22' 156.6(8) . . . . ?
Ti3 B23' B24' B22' -45.2(7) . . . . ?
Ti4 B23' B24' B22' 41.5(7) . . . . ?
B15' B22' B24' B23' 118.7(9) . . . . ?
B19' B22' B24' B23' -175.8(9) . . . . ?
B21' B22' B24' B23' -113.1(9) . . . . ?
Ti3 B22' B24' B23' 42.2(6) . . . . ?
Ti4 B22' B24' B23' -32.6(6) . . . . ?
B23' B22' B24' B25' 88.0(9) . . . . ?
B15' B22' B24' B25' -153.3(8) . . . . ?
B19' B22' B24' B25' -87.8(10) . . . . ?
B21' B22' B24' B25' -25.2(12) . . . . ?
Ti3 B22' B24' B25' 130.2(8) . . . . ?
Ti4 B22' B24' B25' 55.3(11) . . . . ?
B23' B22' B24' B28' 22.3(8) . . . . ?
B15' B22' B24' B28' 141.0(8) . . . . ?
B19' B22' B24' B28' -153.5(8) . . . . ?
B21' B22' B24' B28' -90.9(9) . . . . ?
Ti3 B22' B24' B28' 64.5(9) . . . . ?
Ti4 B22' B24' B28' -10.4(11) . . . . ?
B23' B24' B25' B28' -38.0(7) . . . . ?
B22' B24' B25' B28' -98.3(9) . . . . ?
B23' B24' B25' B26' 1.1(11) . . . . ?
B28' B24' B25' B26' 39.1(8) . . . . ?
B22' B24' B25' B26' -59.2(11) . . . . ?
B24' B25' B26' B28' -40.3(8) . . . . ?
B28' B25' B26' B27' 38.4(8) . . . . ?
B24' B25' B26' B27' -1.8(12) . . . . ?
B22' B23' B27' B26' 72.8(12) . . . . ?
B24' B23' B27' B26' -1.1(12) . . . . ?
B28' B23' B27' B26' -37.5(8) . . . . ?
Ti3 B23' B27' B26' 162.2(8) . . . . ?
Ti4 B23' B27' B26' 124.6(9) . . . . ?
B22' B23' B27' B28' 110.3(10) . . . . ?
B24' B23' B27' B28' 36.4(8) . . . . ?
Ti3 B23' B27' B28' -160.3(9) . . . . ?
Ti4 B23' B27' B28' 162.1(7) . . . . ?
B22' B23' B27' Ti4 -51.9(8) . . . . ?
B24' B23' B27' Ti4 -125.8(7) . . . . ?
B28' B23' B27' Ti4 -162.1(7) . . . . ?
Ti3 B23' B27' Ti4 37.6(8) . . . . ?
B28' B26' B27' B23' 39.5(8) . . . . ?
B25' B26' B27' B23' 1.8(13) . . . . ?
B25' B26' B27' B28' -37.7(8) . . . . ?
B28' B26' B27' Ti4 119.2(10) . . . . ?
B25' B26' B27' Ti4 81.5(11) . . . . ?
B27' B26' B28' B25' -137.8(9) . . . . ?
B25' B26' B28' B27' 137.8(9) . . . . ?
B25' B26' B28' B23' 101.1(8) . . . . ?
B27' B26' B28' B23' -36.7(8) . . . . ?
B25' B26' B28' B24' 40.3(7) . . . . ?
B27' B26' B28' B24' -97.6(9) . . . . ?
B24' B25' B28' B26' 135.3(9) . . . . ?
B26' B25' B28' B27' -38.5(8) . . . . ?
B24' B25' B28' B27' 96.8(9) . . . . ?
B26' B25' B28' B23' -98.5(8) . . . . ?
B24' B25' B28' B23' 36.8(7) . . . . ?
B26' B25' B28' B24' -135.3(9) . . . . ?
B23' B27' B28' B26' -136.4(9) . . . . ?
Ti4 B27' B28' B26' -113.8(11) . . . . ?
B23' B27' B28' B25' -97.7(9) . . . . ?
B26' B27' B28' B25' 38.7(8) . . . . ?
Ti4 B27' B28' B25' -75.1(11) . . . . ?
B26' B27' B28' B23' 136.4(9) . . . . ?
Ti4 B27' B28' B23' 22.6(8) . . . . ?
B23' B27' B28' B24' -33.8(8) . . . . ?
B26' B27' B28' B24' 102.6(9) . . . . ?
Ti4 B27' B28' B24' -11.1(12) . . . . ?
B27' B23' B28' B26' 38.7(8) . . . . ?
B22' B23' B28' B26' -77.0(10) . . . . ?
B24' B23' B28' B26' -102.1(9) . . . . ?
Ti3 B23' B28' B26' 165.5(16) . . . . ?
Ti4 B23' B28' B26' 17.9(11) . . . . ?
B27' B23' B28' B25' 102.7(9) . . . . ?
B22' B23' B28' B25' -13.0(11) . . . . ?
B24' B23' B28' B25' -38.1(8) . . . . ?
Ti3 B23' B28' B25' -130.4(18) . . . . ?
Ti4 B23' B28' B25' 82.0(9) . . . . ?
B22' B23' B28' B27' -115.7(11) . . . . ?
B24' B23' B28' B27' -140.8(9) . . . . ?
Ti3 B23' B28' B27' 127(2) . . . . ?
Ti4 B23' B28' B27' -20.8(8) . . . . ?
B27' B23' B28' B24' 140.8(9) . . . . ?
B22' B23' B28' B24' 25.1(8) . . . . ?
Ti3 B23' B28' B24' -92.4(19) . . . . ?
Ti4 B23' B28' B24' 120.0(9) . . . . ?
B23' B24' B28' B26' 97.0(8) . . . . ?
B25' B24' B28' B26' -40.5(8) . . . . ?
B22' B24' B28' B26' 75.9(10) . . . . ?
B23' B24' B28' B25' 137.5(8) . . . . ?
B22' B24' B28' B25' 116.3(10) . . . . ?
B23' B24' B28' B27' 33.2(7) . . . . ?
B25' B24' B28' B27' -104.3(9) . . . . ?
B22' B24' B28' B27' 12.0(11) . . . . ?
B25' B24' B28' B23' -137.5(8) . . . . ?
B22' B24' B28' B23' -21.2(7) . . . . ?
Ti4 O2 Ti3 B23' -37.5(3) . . . . ?
Ti4 O2 Ti3 B22' 5.1(3) . . . . ?
Ti4 O2 Ti3 C21 168.5(3) . . . . ?
Ti4 O2 Ti3 C22 158.5(3) . . . . ?
Ti4 O2 Ti3 C23 -159.2(4) . . . . ?
Ti4 O2 Ti3 C25 -156.7(3) . . . . ?
Ti4 O2 Ti3 C24 -136.0(2) . . . . ?
Ti4 O2 Ti3 B15' 41.9(4) . . . . ?
Ti4 O2 Ti3 C24' -140.8(3) . . . . ?
Ti4 O2 Ti3 C25' -170.0(4) . . . . ?
Ti4 O2 Ti3 C23' -145.0(3) . . . . ?
Ti3 O2 Ti4 B25 -48.0(3) . . . . ?
Ti3 O2 Ti4 C32' 165.2(3) . . . . ?
Ti3 O2 Ti4 C33' 156.5(4) . . . . ?
Ti3 O2 Ti4 B21 -5.9(3) . . . . ?
Ti3 O2 Ti4 C31' -159.2(4) . . . . ?
Ti3 O2 Ti4 C34' -157.4(4) . . . . ?
Ti3 O2 Ti4 C35' -137.0(3) . . . . ?
Ti3 O2 Ti4 B15 28.8(4) . . . . ?
Ti3 O2 Ti4 C35 -153.6(3) . . . . ?
Ti3 O2 Ti4 C34 -153.4(3) . . . . ?
Ti3 O2 Ti4 B27' 67.5(4) . . . . ?
